data_2015737
loop_
_publ_author_name
'Jones, Peter G.'
'L\'opez-Serrano, Joaqu\'in'

_publ_section_title
;An organometallic compound with <i>Z</i>' = 4:
 {2-[2-(benzylideneamino)phenyl]-1,2-bis(methoxycarbonyl)ethenyl-\k^2^<i>C</i>^1^,<i>N</i>}iodo(triphenylphosphine-\k<i>P</i>)palladium(II)
;
_journal_coeditor_code GD3068
_journal_issue 1
_journal_name_full 'Acta Crystallographica Section C'
_journal_page_first m16
_journal_page_last m18
_journal_paper_doi 10.1107/S0108270106051870
_journal_volume 63
_journal_year 2007
_chemical_formula_iupac '[Pd (C19 H17 N O4) I (C18 H15 P)]'
_chemical_formula_moiety 'C37 H31 I N O4 P Pd'
_chemical_formula_sum 'C37 H31 I N O4 P Pd'
_chemical_formula_weight 817.90
_chemical_name_systematic
;
{2-[2-(benzylideneamino)phenyl]-1,2-bis(methoxycarbonyl)ethenyl-
\k^2^C^1^,N}iodo(triphenylphosphine-\kP)palladium(II)
;
_space_group_IT_number 14
_symmetry_cell_setting monoclinic
_symmetry_space_group_name_Hall '-P 2ybc'
_symmetry_space_group_name_H-M 'P 1 21/c 1'
_atom_sites_solution_hydrogens geom
_atom_sites_solution_primary direct
_atom_sites_solution_secondary difmap
_audit_creation_method SHELXL97
_cell_angle_alpha 90.00
_cell_angle_beta 94.460(4)
_cell_angle_gamma 90.00
_cell_formula_units_Z 16
_cell_length_a 16.6938(11)
_cell_length_b 22.1074(15)
_cell_length_c 36.666(3)
_cell_measurement_reflns_used 7465
_cell_measurement_temperature 133(2)
_cell_measurement_theta_max 30.4
_cell_measurement_theta_min 2.2
_cell_volume 13490.8(17)
_computing_cell_refinement 'SAINT (Bruker, 1998)'
_computing_data_collection 'SMART (Bruker, 1998)'
_computing_data_reduction SAINT
_computing_molecular_graphics 'XP (Siemens, 1994)'
_computing_publication_material SHELXL97
_computing_structure_refinement 'SHELXL97 (Sheldrick, 1997)'
_computing_structure_solution 'SHELXS97 (Sheldrick, 1997)'
_diffrn_ambient_temperature 133(2)
_diffrn_detector_area_resol_mean 8.192
_diffrn_measured_fraction_theta_full 0.999
_diffrn_measured_fraction_theta_max 0.999
_diffrn_measurement_device_type 'Bruker SMART 1000 CCD area-detector'
_diffrn_measurement_method '\w and \f'
_diffrn_radiation_monochromator graphite
_diffrn_radiation_source 'fine-focus sealed tube'
_diffrn_radiation_type MoK\a
_diffrn_radiation_wavelength 0.71073
_diffrn_reflns_av_R_equivalents 0.0498
_diffrn_reflns_av_sigmaI/netI 0.0426
_diffrn_reflns_limit_h_max 23
_diffrn_reflns_limit_h_min -23
_diffrn_reflns_limit_k_max 31
_diffrn_reflns_limit_k_min -31
_diffrn_reflns_limit_l_max 51
_diffrn_reflns_limit_l_min -51
_diffrn_reflns_number 261441
_diffrn_reflns_theta_full 30.00
_diffrn_reflns_theta_max 30.03
_diffrn_reflns_theta_min 1.08
_diffrn_standards_decay_% 0
_diffrn_standards_number 0
_exptl_absorpt_coefficient_mu 1.553
_exptl_absorpt_correction_T_max 0.733
_exptl_absorpt_correction_T_min 0.653
_exptl_absorpt_correction_type multi-scan
_exptl_absorpt_process_details '(SADABS; Bruker, 1998)'
_exptl_crystal_colour yellow
_exptl_crystal_density_diffrn 1.611
_exptl_crystal_density_method 'not measured'
_exptl_crystal_description prism
_exptl_crystal_F_000 6496
_exptl_crystal_size_max 0.38
_exptl_crystal_size_mid 0.22
_exptl_crystal_size_min 0.20
_refine_diff_density_max 1.261
_refine_diff_density_min -0.901
_refine_ls_extinction_method none
_refine_ls_goodness_of_fit_ref 0.954
_refine_ls_hydrogen_treatment constr
_refine_ls_matrix_type blocked
_refine_ls_number_parameters 1629
_refine_ls_number_reflns 39449
_refine_ls_number_restraints 0
_refine_ls_restrained_S_all 0.954
_refine_ls_R_factor_all 0.0543
_refine_ls_R_factor_gt 0.0296
_refine_ls_shift/su_max 0.006
_refine_ls_shift/su_mean 0.000
_refine_ls_structure_factor_coef Fsqd
_refine_ls_weighting_details 'calc w = 1/[\s^2^(Fo^2^)+(0.033P)^2^] where P=(Fo^2^+2Fc^2^)/3'
_refine_ls_weighting_scheme calc
_refine_ls_wR_factor_gt 0.0636
_refine_ls_wR_factor_ref 0.0697
_reflns_number_gt 27970
_reflns_number_total 39449
_reflns_threshold_expression I>2\s(I)
_cod_data_source_file gd3068.cif
_cod_data_source_block I
_cod_depositor_comments
;
The following automatic conversions were performed:
'_geom_bond_publ_flag' value 'Y' changed to 'y' according to
'/home/saulius/struct/CIF-dictionaries/cif_core.dic' dictionary named
'cif_core.dic' version 2.4.1 from 2010-06-29 (16
times).

'_geom_angle_publ_flag' value 'Y' changed to 'y' according to
'/home/saulius/struct/CIF-dictionaries/cif_core.dic' dictionary named
'cif_core.dic' version 2.4.1 from 2010-06-29 (36
times).

'_geom_torsion_publ_flag' value 'Y' changed to 'y' according to
'/home/saulius/struct/CIF-dictionaries/cif_core.dic' dictionary named
'cif_core.dic' version 2.4.1 from 2010-06-29 (32 times).

Automatic conversion script
Id: cif_fix_enum 1527 2010-12-29 10:47:43Z saulius 

The following automatic conversions were performed:

'_geom_bond_publ_flag' value 'Y' changed to 'y' according to
/home/saulius/struct/CIF-dictionaries/cif_core.dic dictionary named
'cif_core.dic' version 2.4.1 from 2010-06-29 (16
times).

'_geom_angle_publ_flag' value 'Y' changed to 'y' according
to /home/saulius/struct/CIF-dictionaries/cif_core.dic dictionary
named 'cif_core.dic' version 2.4.1 from 2010-06-29 (36
times).

'_geom_torsion_publ_flag' value 'Y' changed to 'y' according
to /home/saulius/struct/CIF-dictionaries/cif_core.dic dictionary
named 'cif_core.dic' version 2.4.1 from 2010-06-29 (32 times).

Automatic conversion script
Id: cif_fix_values 1715 2011-07-08 13:25:40Z adriana 
;
_cod_original_sg_symbol_H-M 'P 21/c'
_cod_database_code 2015737
_cod_database_fobs_code 2015737

loop_
_symmetry_equiv_pos_as_xyz
'x, y, z'
'-x, y+1/2, -z+1/2'
'-x, -y, -z'
'x, -y-1/2, z-1/2'

loop_
_atom_site_type_symbol
_atom_site_label
_atom_site_fract_x
_atom_site_fract_y
_atom_site_fract_z
_atom_site_U_iso_or_equiv
_atom_site_adp_type
_atom_site_calc_flag
_atom_site_refinement_flags
_atom_site_occupancy
Pd Pd1 0.796745(10) 0.375719(7) 0.945921(5) 0.01348(3) Uani d . 1
I I1 0.843117(10) 0.373141(7) 0.877823(4) 0.02187(3) Uani d . 1
P P1 0.74891(3) 0.28041(3) 0.943714(17) 0.01581(12) Uani d . 1
N N1 0.81094(11) 0.46893(8) 0.94552(5) 0.0162(4) Uani d . 1
O O101 0.75687(10) 0.37302(8) 1.05905(5) 0.0256(4) Uani d . 1
O O102 0.59533(10) 0.43949(8) 1.03806(5) 0.0293(4) Uani d . 1
O O103 0.85616(9) 0.33959(7) 1.02611(4) 0.0215(4) Uani d . 1
O O104 0.70211(10) 0.50135(8) 1.04600(5) 0.0261(4) Uani d . 1
C C101 0.75195(13) 0.39345(10) 0.99438(6) 0.0161(4) Uani d . 1
C C102 0.69726(13) 0.43760(10) 0.99500(6) 0.0165(5) Uani d . 1
C C103 0.78569(14) 0.36773(10) 1.02993(7) 0.0182(5) Uani d . 1
C C104 0.65883(14) 0.45703(10) 1.02895(6) 0.0191(5) Uani d . 1
C C105 0.89563(15) 0.31522(12) 1.05950(7) 0.0310(6) Uani d . 1
H H10A 0.9012 0.3471 1.0781 0.037 Uiso calc R 1
H H10B 0.9490 0.3001 1.0546 0.037 Uiso calc R 1
H H10C 0.8634 0.2820 1.0683 0.037 Uiso calc R 1
C C106 0.67101(18) 0.52434(14) 1.07891(8) 0.0467(8) Uani d . 1
H H10D 0.6165 0.5399 1.0732 0.056 Uiso calc R 1
H H10E 0.7057 0.5571 1.0889 0.056 Uiso calc R 1
H H10F 0.6697 0.4917 1.0969 0.056 Uiso calc R 1
C C111 0.73098(13) 0.49189(9) 0.93840(6) 0.0165(5) Uani d . 1
C C112 0.67252(13) 0.47421(9) 0.96204(6) 0.0162(5) Uani d . 1
C C113 0.59354(13) 0.49370(10) 0.95415(7) 0.0204(5) Uani d . 1
H H113 0.5537 0.4836 0.9703 0.024 Uiso calc R 1
C C114 0.57254(14) 0.52776(11) 0.92295(7) 0.0247(5) Uani d . 1
H H114 0.5184 0.5402 0.9176 0.030 Uiso calc R 1
C C115 0.63086(15) 0.54342(11) 0.89975(7) 0.0248(5) Uani d . 1
H H115 0.6161 0.5661 0.8783 0.030 Uiso calc R 1
C C116 0.71021(14) 0.52656(10) 0.90740(7) 0.0218(5) Uani d . 1
H H116 0.7500 0.5385 0.8917 0.026 Uiso calc R 1
C C120 0.87250(13) 0.50353(10) 0.94601(6) 0.0191(5) Uani d . 1
H H120 0.8638 0.5455 0.9419 0.023 Uiso calc R 1
C C121 0.95556(13) 0.48246(10) 0.95249(6) 0.0187(5) Uani d . 1
C C122 0.97554(14) 0.42587(10) 0.96752(7) 0.0218(5) Uani d . 1
H H122 0.9345 0.3993 0.9743 0.026 Uiso calc R 1
C C123 1.05532(14) 0.40861(11) 0.97247(7) 0.0266(6) Uani d . 1
H H123 1.0688 0.3701 0.9827 0.032 Uiso calc R 1
C C124 1.11571(14) 0.44686(12) 0.96271(7) 0.0271(6) Uani d . 1
H H124 1.1702 0.4344 0.9660 0.033 Uiso calc R 1
C C125 1.09680(14) 0.50327(12) 0.94813(7) 0.0268(6) Uani d . 1
H H125 1.1382 0.5297 0.9416 0.032 Uiso calc R 1
C C126 1.01656(14) 0.52107(10) 0.94314(7) 0.0223(5) Uani d . 1
H H126 1.0034 0.5599 0.9333 0.027 Uiso calc R 1
C C131 0.64508(14) 0.28215(11) 0.92515(7) 0.0233(5) Uani d . 1
C C132 0.59983(16) 0.22845(14) 0.92396(8) 0.0370(7) Uani d . 1
H H132 0.6230 0.1921 0.9337 0.044 Uiso calc R 1
C C133 0.52255(19) 0.22875(18) 0.90875(9) 0.0545(10) Uani d . 1
H H133 0.4923 0.1923 0.9078 0.065 Uiso calc R 1
C C134 0.48798(17) 0.28125(19) 0.89481(9) 0.0549(10) Uani d . 1
H H134 0.4345 0.2807 0.8839 0.066 Uiso calc R 1
C C135 0.53073(17) 0.33442(17) 0.89663(8) 0.0459(8) Uani d . 1
H H135 0.5063 0.3707 0.8875 0.055 Uiso calc R 1
C C136 0.61026(15) 0.33520(13) 0.91189(7) 0.0293(6) Uani d . 1
H H136 0.6400 0.3719 0.9131 0.035 Uiso calc R 1
C C141 0.74156(13) 0.23749(10) 0.98569(6) 0.0174(5) Uani d . 1
C C142 0.78883(15) 0.18728(10) 0.99548(7) 0.0232(5) Uani d . 1
H H142 0.8275 0.1735 0.9797 0.028 Uiso calc R 1
C C143 0.77989(16) 0.15708(11) 1.02820(7) 0.0274(6) Uani d . 1
H H143 0.8127 0.1231 1.0347 0.033 Uiso calc R 1
C C144 0.72385(15) 0.17622(11) 1.05120(7) 0.0270(6) Uani d . 1
H H144 0.7181 0.1554 1.0735 0.032 Uiso calc R 1
C C145 0.67580(15) 0.22559(11) 1.04203(7) 0.0247(5) Uani d . 1
H H145 0.6367 0.2385 1.0578 0.030 Uiso calc R 1
C C146 0.68495(14) 0.25630(10) 1.00965(7) 0.0207(5) Uani d . 1
H H146 0.6524 0.2906 1.0036 0.025 Uiso calc R 1
C C151 0.80130(14) 0.23159(10) 0.91323(7) 0.0201(5) Uani d . 1
C C152 0.76378(16) 0.21055(10) 0.88036(7) 0.0263(6) Uani d . 1
H H152 0.7079 0.2172 0.8749 0.032 Uiso calc R 1
C C153 0.80808(18) 0.17976(11) 0.85552(8) 0.0341(7) Uani d . 1
H H153 0.7825 0.1659 0.8330 0.041 Uiso calc R 1
C C154 0.88927(18) 0.16941(11) 0.86368(8) 0.0361(7) Uani d . 1
H H154 0.9194 0.1481 0.8469 0.043 Uiso calc R 1
C C155 0.92629(16) 0.18996(11) 0.89607(8) 0.0313(6) Uani d . 1
H H155 0.9819 0.1823 0.9017 0.038 Uiso calc R 1
C C156 0.88339(15) 0.22175(10) 0.92058(7) 0.0253(6) Uani d . 1
H H156 0.9100 0.2369 0.9425 0.030 Uiso calc R 1
Pd Pd2 0.538204(10) 0.380564(8) 0.700376(5) 0.01514(3) Uani d . 1
I I2 0.589372(9) 0.368171(7) 0.633627(4) 0.02137(3) Uani d . 1
P P2 0.51620(4) 0.27958(3) 0.708030(17) 0.01812(12) Uani d . 1
N N2 0.54975(11) 0.47396(8) 0.69592(5) 0.0183(4) Uani d . 1
O O201 0.49096(11) 0.38376(9) 0.81226(5) 0.0338(4) Uani d . 1
O O202 0.33118(11) 0.44883(9) 0.78774(5) 0.0366(5) Uani d . 1
O O203 0.59251(10) 0.34861(8) 0.78148(5) 0.0246(4) Uani d . 1
O O204 0.43934(10) 0.50794(8) 0.80042(5) 0.0304(4) Uani d . 1
C C201 0.49247(13) 0.40369(10) 0.74784(7) 0.0198(5) Uani d . 1
C C202 0.43748(14) 0.44826(11) 0.74723(7) 0.0213(5) Uani d . 1
C C203 0.52263(14) 0.37823(11) 0.78393(7) 0.0231(5) Uani d . 1
C C204 0.39649(15) 0.46641(12) 0.78065(7) 0.0251(5) Uani d . 1
C C205 0.62881(16) 0.32296(13) 0.81525(7) 0.0339(6) Uani d . 1
H H20A 0.6427 0.3555 0.8327 0.041 Uiso calc R 1
H H20B 0.6776 0.3008 0.8102 0.041 Uiso calc R 1
H H20C 0.5907 0.2953 0.8256 0.041 Uiso calc R 1
C C206 0.41044(18) 0.52275(15) 0.83537(8) 0.0428(8) Uani d . 1
H H20D 0.3556 0.5386 0.8317 0.051 Uiso calc R 1
H H20E 0.4455 0.5534 0.8476 0.051 Uiso calc R 1
H H20F 0.4106 0.4863 0.8506 0.051 Uiso calc R 1
C C211 0.47125(14) 0.49976(10) 0.68966(7) 0.0206(5) Uani d . 1
C C212 0.41362(14) 0.48473(10) 0.71408(7) 0.0216(5) Uani d . 1
C C213 0.33618(15) 0.50865(12) 0.70729(7) 0.0285(6) Uani d . 1
H H213 0.2963 0.4996 0.7236 0.034 Uiso calc R 1
C C214 0.31679(16) 0.54499(12) 0.67743(8) 0.0345(7) Uani d . 1
H H214 0.2636 0.5600 0.6730 0.041 Uiso calc R 1
C C215 0.37468(16) 0.55979(12) 0.65375(8) 0.0340(7) Uani d . 1
H H215 0.3614 0.5855 0.6334 0.041 Uiso calc R 1
C C216 0.45181(15) 0.53705(11) 0.65983(7) 0.0272(6) Uani d . 1
H H216 0.4915 0.5470 0.6436 0.033 Uiso calc R 1
C C220 0.61233(14) 0.50798(10) 0.69645(6) 0.0207(5) Uani d . 1
H H220 0.6040 0.5497 0.6912 0.025 Uiso calc R 1
C C221 0.69519(13) 0.48772(10) 0.70450(7) 0.0193(5) Uani d . 1
C C222 0.71439(14) 0.43646(10) 0.72559(7) 0.0218(5) Uani d . 1
H H222 0.6728 0.4130 0.7348 0.026 Uiso calc R 1
C C223 0.79356(14) 0.41970(11) 0.73319(7) 0.0249(5) Uani d . 1
H H223 0.8062 0.3847 0.7475 0.030 Uiso calc R 1
C C224 0.85488(15) 0.45385(11) 0.71992(7) 0.0260(6) Uani d . 1
H H224 0.9093 0.4421 0.7251 0.031 Uiso calc R 1
C C225 0.83644(15) 0.50515(11) 0.69916(7) 0.0269(6) Uani d . 1
H H225 0.8783 0.5284 0.6900 0.032 Uiso calc R 1
C C226 0.75698(14) 0.52270(11) 0.69174(7) 0.0250(5) Uani d . 1
H H226 0.7446 0.5584 0.6780 0.030 Uiso calc R 1
C C231 0.45588(14) 0.26153(11) 0.74600(7) 0.0216(5) Uani d . 1
C C232 0.47919(15) 0.21951(11) 0.77306(7) 0.0254(5) Uani d . 1
H H232 0.5279 0.1976 0.7718 0.030 Uiso calc R 1
C C233 0.43159(16) 0.20945(12) 0.80195(7) 0.0328(6) Uani d . 1
H H233 0.4480 0.1808 0.8203 0.039 Uiso calc R 1
C C234 0.36065(17) 0.24087(13) 0.80406(8) 0.0379(7) Uani d . 1
H H234 0.3283 0.2338 0.8238 0.045 Uiso calc R 1
C C235 0.33675(16) 0.28287(13) 0.77729(8) 0.0353(7) Uani d . 1
H H235 0.2878 0.3044 0.7786 0.042 Uiso calc R 1
C C236 0.38406(14) 0.29341(11) 0.74863(7) 0.0267(6) Uani d . 1
H H236 0.3677 0.3226 0.7305 0.032 Uiso calc R 1
C C241 0.46614(14) 0.24023(10) 0.66870(7) 0.0221(5) Uani d . 1
C C242 0.38290(15) 0.23293(11) 0.66502(7) 0.0274(6) Uani d . 1
H H242 0.3516 0.2453 0.6843 0.033 Uiso calc R 1
C C243 0.34558(17) 0.20787(12) 0.63353(8) 0.0368(7) Uani d . 1
H H243 0.2888 0.2036 0.6311 0.044 Uiso calc R 1
C C244 0.39024(19) 0.18913(12) 0.60582(8) 0.0395(7) Uani d . 1
H H244 0.3641 0.1725 0.5841 0.047 Uiso calc R 1
C C245 0.47333(19) 0.19426(12) 0.60920(8) 0.0367(7) Uani d . 1
H H245 0.5043 0.1803 0.5902 0.044 Uiso calc R 1
C C246 0.51082(17) 0.21998(11) 0.64070(7) 0.0305(6) Uani d . 1
H H246 0.5677 0.2237 0.6431 0.037 Uiso calc R 1
C C251 0.60865(14) 0.23718(10) 0.71730(7) 0.0202(5) Uani d . 1
C C252 0.60983(15) 0.17382(11) 0.71719(8) 0.0293(6) Uani d . 1
H H252 0.5621 0.1520 0.7101 0.035 Uiso calc R 1
C C253 0.67992(17) 0.14272(12) 0.72725(8) 0.0366(7) Uani d . 1
H H253 0.6799 0.0997 0.7273 0.044 Uiso calc R 1
C C254 0.74994(16) 0.17391(12) 0.73724(8) 0.0342(7) Uani d . 1
H H254 0.7978 0.1525 0.7445 0.041 Uiso calc R 1
C C255 0.75003(15) 0.23643(12) 0.73658(8) 0.0308(6) Uani d . 1
H H255 0.7983 0.2579 0.7431 0.037 Uiso calc R 1
C C256 0.67966(14) 0.26805(11) 0.72644(7) 0.0227(5) Uani d . 1
H H256 0.6803 0.3110 0.7258 0.027 Uiso calc R 1
Pd Pd3 0.285302(10) 0.383534(7) 0.451097(5) 0.01380(3) Uani d . 1
I I3 0.333230(10) 0.363351(7) 0.384679(4) 0.02327(4) Uani d . 1
P P3 0.23960(4) 0.28945(3) 0.463069(17) 0.01722(12) Uani d . 1
N N3 0.30802(10) 0.47445(8) 0.44273(5) 0.0144(4) Uani d . 1
O O301 0.24010(11) 0.40795(8) 0.56272(5) 0.0335(4) Uani d . 1
O O302 0.08907(10) 0.47496(9) 0.53539(5) 0.0368(5) Uani d . 1
O O303 0.33343(10) 0.35695(8) 0.53505(5) 0.0292(4) Uani d . 1
O O304 0.20057(10) 0.53170(7) 0.54413(5) 0.0249(4) Uani d . 1
C C301 0.24433(13) 0.41582(10) 0.49781(6) 0.0165(5) Uani d . 1
C C302 0.19418(13) 0.46345(10) 0.49479(6) 0.0171(5) Uani d . 1
C C303 0.27009(14) 0.39374(10) 0.53524(7) 0.0193(5) Uani d . 1
C C304 0.15482(14) 0.48875(10) 0.52710(7) 0.0217(5) Uani d . 1
C C305 0.36437(19) 0.33452(14) 0.57034(8) 0.0440(8) Uani d . 1
H H30A 0.3809 0.3687 0.5862 0.053 Uiso calc R 1
H H30B 0.4108 0.3083 0.5673 0.053 Uiso calc R 1
H H30C 0.3225 0.3113 0.5814 0.053 Uiso calc R 1
C C306 0.17105(18) 0.55475(13) 0.57742(8) 0.0396(7) Uani d . 1
H H30D 0.1160 0.5696 0.5723 0.048 Uiso calc R 1
H H30E 0.2055 0.5880 0.5869 0.048 Uiso calc R 1
H H30F 0.1716 0.5223 0.5957 0.048 Uiso calc R 1
C C311 0.23120(13) 0.50254(9) 0.43444(6) 0.0160(5) Uani d . 1
C C312 0.17253(13) 0.49447(10) 0.45951(7) 0.0176(5) Uani d . 1
C C313 0.09587(14) 0.51870(10) 0.45081(7) 0.0226(5) Uani d . 1
H H313 0.0556 0.5146 0.4676 0.027 Uiso calc R 1
C C314 0.07828(14) 0.54859(11) 0.41785(7) 0.0265(6) Uani d . 1
H H314 0.0257 0.5639 0.4119 0.032 Uiso calc R 1
C C315 0.13685(15) 0.55618(11) 0.39364(7) 0.0264(6) Uani d . 1
H H315 0.1246 0.5772 0.3713 0.032 Uiso calc R 1
C C316 0.21394(14) 0.53318(10) 0.40182(7) 0.0206(5) Uani d . 1
H H316 0.2542 0.5385 0.3852 0.025 Uiso calc R 1
C C320 0.37335(13) 0.50396(10) 0.44128(6) 0.0174(5) Uani d . 1
H H320 0.3699 0.5451 0.4339 0.021 Uiso calc R 1
C C321 0.45362(13) 0.47823(10) 0.45035(6) 0.0175(5) Uani d . 1
C C322 0.46646(14) 0.42909(10) 0.47398(7) 0.0200(5) Uani d . 1
H H322 0.4223 0.4106 0.4845 0.024 Uiso calc R 1
C C323 0.54326(14) 0.40732(11) 0.48210(7) 0.0249(5) Uani d . 1
H H323 0.5517 0.3738 0.4982 0.030 Uiso calc R 1
C C324 0.60816(14) 0.43403(11) 0.46698(7) 0.0275(6) Uani d . 1
H H324 0.6608 0.4187 0.4726 0.033 Uiso calc R 1
C C325 0.59619(14) 0.48303(11) 0.44373(7) 0.0255(6) Uani d . 1
H H325 0.6406 0.5013 0.4333 0.031 Uiso calc R 1
C C326 0.51955(14) 0.50546(11) 0.43564(7) 0.0222(5) Uani d . 1
H H326 0.5116 0.5395 0.4200 0.027 Uiso calc R 1
C C331 0.15587(14) 0.29443(10) 0.49180(7) 0.0199(5) Uani d . 1
C C332 0.15166(15) 0.26441(11) 0.52496(7) 0.0255(6) Uani d . 1
H H332 0.1938 0.2380 0.5337 0.031 Uiso calc R 1
C C333 0.08532(16) 0.27316(12) 0.54545(8) 0.0323(6) Uani d . 1
H H333 0.0827 0.2527 0.5681 0.039 Uiso calc R 1
C C334 0.02382(16) 0.31120(12) 0.53302(8) 0.0344(7) Uani d . 1
H H334 -0.0212 0.3167 0.5470 0.041 Uiso calc R 1
C C335 0.02753(15) 0.34141(12) 0.50014(8) 0.0300(6) Uani d . 1
H H335 -0.0150 0.3676 0.4915 0.036 Uiso calc R 1
C C336 0.09316(14) 0.33349(11) 0.47976(7) 0.0243(5) Uani d . 1
H H336 0.0957 0.3548 0.4574 0.029 Uiso calc R 1
C C341 0.20054(14) 0.24257(10) 0.42460(7) 0.0208(5) Uani d . 1
C C342 0.11919(15) 0.22943(11) 0.41714(7) 0.0276(6) Uani d . 1
H H342 0.0809 0.2452 0.4325 0.033 Uiso calc R 1
C C343 0.09359(17) 0.19327(12) 0.38732(8) 0.0354(7) Uani d . 1
H H343 0.0380 0.1849 0.3822 0.042 Uiso calc R 1
C C344 0.14890(18) 0.16980(11) 0.36528(8) 0.0347(7) Uani d . 1
H H344 0.1313 0.1461 0.3446 0.042 Uiso calc R 1
C C345 0.23001(18) 0.18060(11) 0.37308(8) 0.0346(7) Uani d . 1
H H345 0.2682 0.1632 0.3583 0.041 Uiso calc R 1
C C346 0.25542(16) 0.21699(11) 0.40257(7) 0.0298(6) Uani d . 1
H H346 0.3112 0.2245 0.4078 0.036 Uiso calc R 1
C C351 0.31475(14) 0.23824(10) 0.48401(7) 0.0210(5) Uani d . 1
C C352 0.29510(16) 0.17890(11) 0.49255(7) 0.0300(6) Uani d . 1
H H352 0.2405 0.1663 0.4900 0.036 Uiso calc R 1
C C353 0.35409(18) 0.13821(11) 0.50466(8) 0.0351(7) Uani d . 1
H H353 0.3400 0.0981 0.5108 0.042 Uiso calc R 1
C C354 0.43355(18) 0.15594(12) 0.50785(8) 0.0370(7) Uani d . 1
H H354 0.4742 0.1279 0.5160 0.044 Uiso calc R 1
C C355 0.45400(16) 0.21421(13) 0.49919(8) 0.0351(7) Uani d . 1
H H355 0.5088 0.2262 0.5014 0.042 Uiso calc R 1
C C356 0.39543(15) 0.25559(11) 0.48724(7) 0.0265(6) Uani d . 1
H H356 0.4101 0.2957 0.4812 0.032 Uiso calc R 1
Pd Pd4 0.066901(10) 0.356189(7) 0.195515(5) 0.01439(3) Uani d . 1
I I4 0.110728(9) 0.349090(7) 0.126646(4) 0.02136(3) Uani d . 1
P P4 0.02612(3) 0.25843(2) 0.195618(16) 0.01488(12) Uani d . 1
N N4 0.07953(11) 0.44889(8) 0.19191(5) 0.0159(4) Uani d . 1
O O401 0.03121(12) 0.36790(8) 0.30896(5) 0.0359(5) Uani d . 1
O O402 -0.13308(11) 0.42279(9) 0.28668(5) 0.0371(5) Uani d . 1
O O403 0.12015(11) 0.32003(8) 0.27687(5) 0.0294(4) Uani d . 1
O O404 -0.03408(10) 0.49141(7) 0.29189(5) 0.0257(4) Uani d . 1
C C401 0.02333(14) 0.37831(10) 0.24377(6) 0.0198(5) Uani d . 1
C C402 -0.03203(14) 0.42270(10) 0.24332(7) 0.0195(5) Uani d . 1
C C403 0.05632(17) 0.35546(11) 0.27972(7) 0.0285(6) Uani d . 1
C C404 -0.07186(15) 0.44352(11) 0.27693(7) 0.0228(5) Uani d . 1
C C405 0.14865(19) 0.29337(16) 0.31145(9) 0.0531(9) Uani d . 1
H H40A 0.1719 0.3249 0.3278 0.064 Uiso calc R 1
H H40B 0.1897 0.2629 0.3074 0.064 Uiso calc R 1
H H40C 0.1037 0.2742 0.3226 0.064 Uiso calc R 1
C C406 -0.06815(17) 0.51513(13) 0.32414(8) 0.0405(8) Uani d . 1
H H40D -0.1244 0.5264 0.3180 0.049 Uiso calc R 1
H H40E -0.0378 0.5509 0.3329 0.049 Uiso calc R 1
H H40F -0.0653 0.4842 0.3433 0.049 Uiso calc R 1
C C411 -0.00079(13) 0.47172(9) 0.18471(6) 0.0164(5) Uani d . 1
C C412 -0.05776(13) 0.45695(10) 0.20975(7) 0.0182(5) Uani d . 1
C C413 -0.13658(14) 0.47832(10) 0.20239(7) 0.0236(5) Uani d . 1
H H413 -0.1755 0.4708 0.2194 0.028 Uiso calc R 1
C C414 -0.15815(15) 0.51007(11) 0.17087(8) 0.0285(6) Uani d . 1
H H414 -0.2121 0.5233 0.1660 0.034 Uiso calc R 1
C C415 -0.10157(15) 0.52281(11) 0.14611(7) 0.0256(6) Uani d . 1
H H415 -0.1170 0.5444 0.1243 0.031 Uiso calc R 1
C C416 -0.02255(14) 0.50406(10) 0.15323(7) 0.0198(5) Uani d . 1
H H416 0.0164 0.5134 0.1365 0.024 Uiso calc R 1
C C420 0.14023(13) 0.48357(10) 0.19184(6) 0.0183(5) Uani d . 1
H H420 0.1308 0.5251 0.1864 0.022 Uiso calc R 1
C C421 0.22355(14) 0.46401(10) 0.19955(7) 0.0195(5) Uani d . 1
C C422 0.24407(14) 0.41019(10) 0.21787(7) 0.0236(5) Uani d . 1
H H422 0.2031 0.3843 0.2254 0.028 Uiso calc R 1
C C423 0.32432(16) 0.39456(12) 0.22505(8) 0.0309(6) Uani d . 1
H H423 0.3382 0.3579 0.2375 0.037 Uiso calc R 1
C C424 0.38426(15) 0.43228(12) 0.21405(8) 0.0309(6) Uani d . 1
H H424 0.4391 0.4214 0.2189 0.037 Uiso calc R 1
C C425 0.36441(15) 0.48588(12) 0.19592(7) 0.0285(6) Uani d . 1
H H425 0.4056 0.5116 0.1884 0.034 Uiso calc R 1
C C426 0.28440(14) 0.50194(11) 0.18885(7) 0.0236(5) Uani d . 1
H H426 0.2709 0.5389 0.1767 0.028 Uiso calc R 1
C C431 -0.07410(13) 0.25386(10) 0.17227(6) 0.0176(5) Uani d . 1
C C432 -0.11664(14) 0.19931(10) 0.17137(7) 0.0222(5) Uani d . 1
H H432 -0.0921 0.1638 0.1817 0.027 Uiso calc R 1
C C433 -0.19451(14) 0.19710(11) 0.15540(7) 0.0268(6) Uani d . 1
H H433 -0.2230 0.1599 0.1544 0.032 Uiso calc R 1
C C434 -0.23098(15) 0.24881(12) 0.14096(7) 0.0279(6) Uani d . 1
H H434 -0.2845 0.2471 0.1301 0.033 Uiso calc R 1
C C435 -0.19001(15) 0.30285(12) 0.14220(7) 0.0277(6) Uani d . 1
H H435 -0.2154 0.3384 0.1324 0.033 Uiso calc R 1
C C436 -0.11164(14) 0.30567(11) 0.15779(7) 0.0222(5) Uani d . 1
H H436 -0.0836 0.3431 0.1586 0.027 Uiso calc R 1
C C441 0.01077(13) 0.21703(9) 0.23762(6) 0.0156(4) Uani d . 1
C C442 0.04409(14) 0.15998(10) 0.24537(6) 0.0200(5) Uani d . 1
H H442 0.0793 0.1425 0.2292 0.024 Uiso calc R 1
C C443 0.02615(14) 0.12862(10) 0.27662(7) 0.0231(5) Uani d . 1
H H443 0.0493 0.0900 0.2816 0.028 Uiso calc R 1
C C444 -0.02470(14) 0.15323(10) 0.30019(7) 0.0220(5) Uani d . 1
H H444 -0.0366 0.1316 0.3215 0.026 Uiso calc R 1
C C445 -0.05884(14) 0.20957(10) 0.29312(7) 0.0215(5) Uani d . 1
H H445 -0.0943 0.2265 0.3094 0.026 Uiso calc R 1
C C446 -0.04091(13) 0.24119(10) 0.26206(6) 0.0192(5) Uani d . 1
H H446 -0.0642 0.2799 0.2573 0.023 Uiso calc R 1
C C451 0.09132(13) 0.20774(10) 0.17218(6) 0.0173(5) Uani d . 1
C C452 0.06777(14) 0.17750(10) 0.13994(6) 0.0191(5) Uani d . 1
H H452 0.0147 0.1828 0.1290 0.023 Uiso calc R 1
C C453 0.12053(14) 0.13967(10) 0.12343(7) 0.0226(5) Uani d . 1
H H453 0.1042 0.1201 0.1010 0.027 Uiso calc R 1
C C454 0.19715(15) 0.13054(11) 0.13978(7) 0.0236(5) Uani d . 1
H H454 0.2330 0.1038 0.1289 0.028 Uiso calc R 1
C C455 0.22136(14) 0.16037(11) 0.17193(7) 0.0262(6) Uani d . 1
H H455 0.2738 0.1538 0.1833 0.031 Uiso calc R 1
C C456 0.16943(14) 0.19991(11) 0.18773(7) 0.0242(5) Uani d . 1
H H456 0.1872 0.2217 0.2092 0.029 Uiso calc R 1

loop_
_atom_site_aniso_label
_atom_site_aniso_U_11
_atom_site_aniso_U_22
_atom_site_aniso_U_33
_atom_site_aniso_U_12
_atom_site_aniso_U_13
_atom_site_aniso_U_23
Pd1 0.01342(8) 0.01423(8) 0.01315(9) -0.00032(6) 0.00329(6) -0.00024(6)
I1 0.02859(8) 0.02103(8) 0.01725(8) 0.00036(6) 0.00976(6) 0.00114(6)
P1 0.0165(3) 0.0168(3) 0.0144(3) -0.0025(2) 0.0026(2) -0.0008(2)
N1 0.0165(9) 0.0159(9) 0.0164(10) 0.0017(7) 0.0032(8) -0.0004(7)
O101 0.0292(10) 0.0338(10) 0.0145(9) 0.0060(8) 0.0056(7) 0.0033(7)
O102 0.0205(9) 0.0401(11) 0.0287(11) -0.0059(8) 0.0107(8) -0.0077(8)
O103 0.0200(8) 0.0261(9) 0.0182(9) 0.0040(7) 0.0001(7) 0.0021(7)
O104 0.0263(9) 0.0303(9) 0.0225(10) -0.0047(7) 0.0082(8) -0.0113(8)
C101 0.0154(11) 0.0174(11) 0.0159(12) -0.0035(8) 0.0044(9) -0.0001(8)
C102 0.0130(11) 0.0201(11) 0.0166(12) -0.0028(8) 0.0026(9) -0.0029(9)
C103 0.0196(12) 0.0166(11) 0.0185(13) -0.0035(9) 0.0015(9) -0.0006(9)
C104 0.0221(12) 0.0210(12) 0.0142(12) 0.0023(9) 0.0014(10) -0.0020(9)
C105 0.0293(14) 0.0388(15) 0.0242(15) 0.0092(12) -0.0030(12) 0.0045(12)
C106 0.0480(19) 0.061(2) 0.0334(18) -0.0110(16) 0.0198(15) -0.0290(15)
C111 0.0166(11) 0.0144(10) 0.0188(12) 0.0014(8) 0.0025(9) -0.0031(9)
C112 0.0167(11) 0.0149(10) 0.0171(12) 0.0006(8) 0.0023(9) -0.0026(8)
C113 0.0166(11) 0.0240(12) 0.0207(13) 0.0015(9) 0.0030(10) -0.0047(10)
C114 0.0195(12) 0.0291(13) 0.0250(14) 0.0073(10) -0.0008(10) -0.0037(10)
C115 0.0293(14) 0.0232(12) 0.0216(14) 0.0081(10) 0.0000(11) 0.0017(10)
C116 0.0254(13) 0.0195(12) 0.0209(13) -0.0001(10) 0.0053(10) 0.0005(9)
C120 0.0228(12) 0.0174(11) 0.0175(13) -0.0028(9) 0.0045(10) -0.0002(9)
C121 0.0158(11) 0.0232(12) 0.0172(12) -0.0037(9) 0.0017(9) -0.0041(9)
C122 0.0189(12) 0.0241(12) 0.0223(14) -0.0035(9) 0.0013(10) -0.0003(10)
C123 0.0229(13) 0.0277(13) 0.0288(15) 0.0003(10) -0.0004(11) 0.0002(11)
C124 0.0170(12) 0.0364(15) 0.0278(15) 0.0002(10) 0.0014(11) -0.0063(11)
C125 0.0203(13) 0.0351(14) 0.0258(15) -0.0083(11) 0.0062(11) -0.0069(11)
C126 0.0231(13) 0.0209(12) 0.0231(14) -0.0054(10) 0.0031(10) -0.0036(10)
C131 0.0186(12) 0.0365(14) 0.0152(13) -0.0057(10) 0.0042(10) -0.0030(10)
C132 0.0326(16) 0.0514(18) 0.0272(16) -0.0212(13) 0.0026(12) -0.0037(13)
C133 0.0378(18) 0.092(3) 0.0338(19) -0.0348(19) 0.0024(15) -0.0031(18)
C134 0.0181(15) 0.121(3) 0.0255(18) -0.0130(18) 0.0003(13) -0.0054(19)
C135 0.0278(16) 0.089(3) 0.0209(16) 0.0152(16) 0.0009(12) 0.0044(16)
C136 0.0213(13) 0.0501(17) 0.0164(13) 0.0028(12) 0.0005(10) -0.0007(11)
C141 0.0206(12) 0.0161(11) 0.0159(12) -0.0044(9) 0.0040(9) -0.0002(9)
C142 0.0278(13) 0.0207(12) 0.0217(14) -0.0010(10) 0.0067(11) -0.0012(10)
C143 0.0365(15) 0.0194(12) 0.0262(15) 0.0026(11) 0.0023(12) 0.0047(10)
C144 0.0371(15) 0.0243(13) 0.0200(14) -0.0055(11) 0.0050(11) 0.0045(10)
C145 0.0269(13) 0.0300(13) 0.0180(13) -0.0045(10) 0.0064(10) 0.0005(10)
C146 0.0209(12) 0.0209(12) 0.0207(13) -0.0012(9) 0.0031(10) 0.0016(9)
C151 0.0278(13) 0.0134(11) 0.0202(13) -0.0049(9) 0.0090(10) -0.0003(9)
C152 0.0385(15) 0.0191(12) 0.0221(14) -0.0065(11) 0.0071(11) -0.0009(10)
C153 0.060(2) 0.0215(13) 0.0223(15) -0.0063(13) 0.0138(14) -0.0043(11)
C154 0.056(2) 0.0199(13) 0.0363(18) -0.0034(12) 0.0303(15) -0.0013(11)
C155 0.0324(15) 0.0228(13) 0.0414(18) -0.0010(11) 0.0208(13) -0.0018(12)
C156 0.0269(13) 0.0197(12) 0.0305(15) -0.0036(10) 0.0094(11) 0.0001(10)
Pd2 0.01432(8) 0.01828(8) 0.01301(9) 0.00177(6) 0.00220(6) 0.00209(6)
I2 0.02390(8) 0.02360(8) 0.01737(8) 0.00297(6) 0.00649(6) 0.00256(6)
P2 0.0166(3) 0.0205(3) 0.0173(3) -0.0008(2) 0.0016(2) 0.0036(2)
N2 0.0205(10) 0.0201(10) 0.0144(10) 0.0039(8) 0.0024(8) 0.0008(8)
O201 0.0373(11) 0.0499(12) 0.0150(10) 0.0094(9) 0.0079(8) 0.0052(8)
O202 0.0241(10) 0.0558(13) 0.0312(12) -0.0022(9) 0.0114(9) -0.0054(10)
O203 0.0212(9) 0.0352(10) 0.0172(9) 0.0039(7) -0.0002(7) 0.0055(7)
O204 0.0272(10) 0.0419(11) 0.0228(10) 0.0018(8) 0.0076(8) -0.0062(8)
C201 0.0184(12) 0.0237(12) 0.0177(13) -0.0002(9) 0.0046(9) 0.0011(9)
C202 0.0173(12) 0.0300(13) 0.0170(13) 0.0000(10) 0.0035(10) -0.0007(10)
C203 0.0232(13) 0.0265(13) 0.0200(13) -0.0023(10) 0.0037(10) -0.0009(10)
C204 0.0222(13) 0.0356(14) 0.0179(13) 0.0077(11) 0.0040(10) 0.0028(11)
C205 0.0307(15) 0.0520(18) 0.0183(14) 0.0087(13) -0.0011(11) 0.0096(12)
C206 0.0417(17) 0.065(2) 0.0229(16) 0.0044(15) 0.0115(13) -0.0119(14)
C211 0.0197(12) 0.0224(12) 0.0197(13) 0.0070(9) 0.0012(10) -0.0005(9)
C212 0.0214(12) 0.0252(12) 0.0180(13) 0.0040(10) 0.0009(10) -0.0010(10)
C213 0.0217(13) 0.0362(15) 0.0278(15) 0.0085(11) 0.0031(11) -0.0026(11)
C214 0.0250(14) 0.0415(16) 0.0367(18) 0.0173(12) 0.0004(12) 0.0041(13)
C215 0.0376(16) 0.0376(16) 0.0268(16) 0.0156(12) 0.0034(13) 0.0089(12)
C216 0.0295(14) 0.0277(13) 0.0245(15) 0.0062(11) 0.0034(11) 0.0036(11)
C220 0.0263(13) 0.0188(11) 0.0169(13) 0.0027(9) 0.0012(10) 0.0005(9)
C221 0.0191(12) 0.0202(11) 0.0188(13) 0.0012(9) 0.0019(10) -0.0027(9)
C222 0.0215(12) 0.0214(12) 0.0221(13) -0.0022(9) 0.0003(10) 0.0014(10)
C223 0.0261(13) 0.0211(12) 0.0265(14) 0.0018(10) -0.0038(11) 0.0005(10)
C224 0.0210(13) 0.0269(13) 0.0295(15) 0.0018(10) -0.0015(11) -0.0055(11)
C225 0.0222(13) 0.0305(14) 0.0285(15) -0.0062(10) 0.0046(11) -0.0009(11)
C226 0.0265(13) 0.0215(12) 0.0270(15) -0.0030(10) 0.0016(11) 0.0029(10)
C231 0.0178(12) 0.0269(13) 0.0201(13) -0.0052(10) 0.0022(10) 0.0034(10)
C232 0.0241(13) 0.0277(13) 0.0240(14) -0.0005(10) 0.0001(11) 0.0061(10)
C233 0.0391(16) 0.0363(15) 0.0234(15) -0.0041(12) 0.0041(12) 0.0130(12)
C234 0.0361(16) 0.0536(19) 0.0257(16) -0.0033(14) 0.0136(13) 0.0108(13)
C235 0.0237(14) 0.0499(18) 0.0332(17) 0.0027(12) 0.0089(12) 0.0073(13)
C236 0.0223(13) 0.0348(14) 0.0230(14) -0.0010(11) 0.0026(11) 0.0073(11)
C241 0.0260(13) 0.0191(12) 0.0206(13) -0.0020(10) -0.0010(10) 0.0040(9)
C242 0.0260(13) 0.0253(13) 0.0302(15) -0.0027(10) -0.0019(11) -0.0010(11)
C243 0.0328(16) 0.0331(15) 0.0420(19) -0.0079(12) -0.0128(14) 0.0004(13)
C244 0.058(2) 0.0251(14) 0.0327(17) -0.0092(13) -0.0139(15) -0.0007(12)
C245 0.057(2) 0.0283(14) 0.0252(16) -0.0070(13) 0.0034(14) -0.0048(11)
C246 0.0362(15) 0.0286(14) 0.0269(15) -0.0033(11) 0.0031(12) -0.0014(11)
C251 0.0186(12) 0.0230(12) 0.0191(13) 0.0018(9) 0.0017(10) 0.0042(9)
C252 0.0277(14) 0.0226(13) 0.0377(17) -0.0020(10) 0.0037(12) 0.0032(11)
C253 0.0417(17) 0.0224(13) 0.0461(19) 0.0075(12) 0.0055(14) 0.0088(12)
C254 0.0293(15) 0.0363(15) 0.0366(17) 0.0133(12) -0.0001(13) 0.0091(13)
C255 0.0190(13) 0.0355(15) 0.0373(17) 0.0034(11) -0.0023(12) 0.0017(12)
C256 0.0196(12) 0.0231(12) 0.0253(14) 0.0010(9) 0.0012(10) 0.0044(10)
Pd3 0.01376(8) 0.01384(8) 0.01392(9) 0.00039(6) 0.00187(6) -0.00049(6)
I3 0.02867(9) 0.02536(8) 0.01612(8) 0.00733(6) 0.00394(6) -0.00150(6)
P3 0.0178(3) 0.0152(3) 0.0183(3) -0.0015(2) -0.0009(2) 0.0005(2)
N3 0.0153(9) 0.0156(9) 0.0126(10) 0.0015(7) 0.0035(7) -0.0003(7)
O301 0.0449(12) 0.0350(11) 0.0223(11) 0.0115(9) 0.0124(9) 0.0052(8)
O302 0.0198(9) 0.0544(13) 0.0379(13) -0.0059(9) 0.0133(9) -0.0145(10)
O303 0.0314(10) 0.0385(10) 0.0177(10) 0.0126(8) 0.0016(8) 0.0048(8)
O304 0.0290(10) 0.0247(9) 0.0223(10) -0.0036(7) 0.0098(8) -0.0079(7)
C301 0.0158(11) 0.0178(11) 0.0163(12) -0.0039(8) 0.0047(9) -0.0026(9)
C302 0.0130(11) 0.0179(11) 0.0209(13) -0.0044(8) 0.0041(9) -0.0039(9)
C303 0.0233(12) 0.0175(11) 0.0170(12) -0.0040(9) 0.0018(10) 0.0010(9)
C304 0.0198(12) 0.0231(12) 0.0225(14) 0.0027(9) 0.0045(10) -0.0020(10)
C305 0.054(2) 0.0523(19) 0.0252(16) 0.0210(15) -0.0016(14) 0.0118(14)
C306 0.0526(19) 0.0374(16) 0.0309(17) -0.0028(14) 0.0160(14) -0.0156(13)
C311 0.0147(11) 0.0130(10) 0.0201(13) 0.0005(8) 0.0003(9) -0.0030(9)
C312 0.0146(11) 0.0154(11) 0.0228(13) 0.0001(8) 0.0015(9) -0.0034(9)
C313 0.0149(11) 0.0250(13) 0.0281(15) 0.0007(9) 0.0025(10) -0.0019(10)
C314 0.0181(12) 0.0285(13) 0.0323(16) 0.0057(10) -0.0027(11) 0.0017(11)
C315 0.0291(14) 0.0235(13) 0.0254(14) 0.0034(10) -0.0056(11) 0.0034(10)
C316 0.0202(12) 0.0187(11) 0.0228(13) 0.0000(9) 0.0014(10) -0.0004(9)
C320 0.0197(12) 0.0160(11) 0.0170(12) -0.0007(9) 0.0045(9) 0.0006(9)
C321 0.0150(11) 0.0185(11) 0.0190(13) -0.0007(9) 0.0013(9) -0.0035(9)
C322 0.0173(11) 0.0211(12) 0.0214(13) -0.0022(9) 0.0001(10) -0.0006(9)
C323 0.0236(13) 0.0232(12) 0.0271(15) 0.0018(10) -0.0031(11) -0.0002(10)
C324 0.0168(12) 0.0304(14) 0.0349(16) 0.0028(10) 0.0004(11) -0.0084(11)
C325 0.0167(12) 0.0317(14) 0.0290(15) -0.0046(10) 0.0069(10) -0.0058(11)
C326 0.0203(12) 0.0238(12) 0.0229(14) -0.0022(10) 0.0044(10) -0.0012(10)
C331 0.0212(12) 0.0176(11) 0.0211(13) -0.0056(9) 0.0027(10) -0.0016(9)
C332 0.0301(14) 0.0214(12) 0.0250(14) -0.0045(10) 0.0016(11) 0.0005(10)
C333 0.0403(16) 0.0342(15) 0.0237(15) -0.0120(12) 0.0100(12) 0.0017(11)
C334 0.0312(15) 0.0346(15) 0.0389(18) -0.0099(12) 0.0136(13) -0.0055(13)
C335 0.0220(13) 0.0295(14) 0.0390(17) -0.0028(11) 0.0051(12) -0.0034(12)
C336 0.0226(13) 0.0240(12) 0.0261(14) -0.0035(10) 0.0011(11) 0.0017(10)
C341 0.0257(13) 0.0160(11) 0.0202(13) -0.0021(9) -0.0023(10) 0.0001(9)
C342 0.0261(13) 0.0261(13) 0.0297(15) -0.0034(10) -0.0028(11) 0.0009(11)
C343 0.0359(16) 0.0305(15) 0.0372(18) -0.0097(12) -0.0129(13) -0.0014(12)
C344 0.0544(19) 0.0218(13) 0.0256(15) -0.0063(12) -0.0111(14) -0.0021(11)
C345 0.0490(18) 0.0240(14) 0.0307(16) 0.0005(12) 0.0026(14) -0.0073(11)
C346 0.0307(14) 0.0281(14) 0.0303(16) -0.0025(11) 0.0011(12) -0.0066(11)
C351 0.0255(13) 0.0200(12) 0.0170(13) 0.0036(10) -0.0024(10) 0.0000(9)
C352 0.0347(15) 0.0200(12) 0.0336(16) -0.0008(11) -0.0071(12) 0.0012(11)
C353 0.0488(18) 0.0195(13) 0.0357(17) 0.0069(12) -0.0053(14) 0.0026(11)
C354 0.0452(17) 0.0344(16) 0.0305(16) 0.0214(13) -0.0034(13) 0.0019(12)
C355 0.0245(14) 0.0417(17) 0.0387(18) 0.0108(12) -0.0004(12) 0.0033(13)
C356 0.0263(13) 0.0259(13) 0.0271(15) 0.0039(10) 0.0006(11) 0.0025(11)
Pd4 0.01743(8) 0.01292(8) 0.01295(9) -0.00208(6) 0.00197(7) -0.00009(6)
I4 0.02720(8) 0.02062(7) 0.01697(8) -0.00082(6) 0.00621(6) 0.00045(6)
P4 0.0174(3) 0.0140(3) 0.0132(3) -0.0012(2) 0.0013(2) 0.0000(2)
N4 0.0183(10) 0.0165(9) 0.0131(10) -0.0010(7) 0.0029(8) 0.0000(7)
O401 0.0604(14) 0.0302(10) 0.0177(10) 0.0008(9) 0.0074(9) 0.0003(8)
O402 0.0373(11) 0.0461(12) 0.0305(12) -0.0206(9) 0.0183(9) -0.0137(9)
O403 0.0361(11) 0.0349(10) 0.0163(10) -0.0027(8) -0.0032(8) 0.0052(8)
O404 0.0266(9) 0.0238(9) 0.0279(11) -0.0077(7) 0.0095(8) -0.0103(7)
C401 0.0256(12) 0.0188(11) 0.0153(12) -0.0090(9) 0.0043(10) 0.0002(9)
C402 0.0229(12) 0.0166(11) 0.0200(13) -0.0091(9) 0.0069(10) -0.0052(9)
C403 0.0435(16) 0.0174(12) 0.0243(15) -0.0108(11) 0.0006(12) 0.0012(10)
C404 0.0265(13) 0.0230(12) 0.0198(13) -0.0047(10) 0.0067(10) -0.0035(10)
C405 0.045(2) 0.076(2) 0.037(2) 0.0180(17) -0.0022(16) 0.0144(17)
C406 0.0455(18) 0.0442(18) 0.0339(18) -0.0045(14) 0.0163(14) -0.0232(14)
C411 0.0176(11) 0.0132(10) 0.0186(12) -0.0018(8) 0.0028(9) -0.0046(8)
C412 0.0206(12) 0.0140(11) 0.0205(13) -0.0047(9) 0.0053(10) -0.0047(9)
C413 0.0215(12) 0.0224(12) 0.0281(15) -0.0036(10) 0.0085(11) -0.0050(10)
C414 0.0211(13) 0.0285(14) 0.0353(17) 0.0028(10) -0.0005(11) -0.0057(11)
C415 0.0283(14) 0.0230(13) 0.0249(14) 0.0046(10) -0.0025(11) -0.0020(10)
C416 0.0233(12) 0.0172(11) 0.0191(13) -0.0014(9) 0.0031(10) -0.0017(9)
C420 0.0225(12) 0.0163(11) 0.0162(12) -0.0012(9) 0.0027(9) -0.0005(9)
C421 0.0210(12) 0.0192(11) 0.0185(13) -0.0012(9) 0.0019(10) -0.0030(9)
C422 0.0225(13) 0.0215(12) 0.0262(14) -0.0023(10) -0.0027(10) 0.0000(10)
C423 0.0320(15) 0.0283(14) 0.0313(16) 0.0049(11) -0.0047(12) 0.0007(11)
C424 0.0201(13) 0.0392(16) 0.0327(16) 0.0053(11) -0.0020(11) -0.0096(12)
C425 0.0220(13) 0.0347(15) 0.0295(16) -0.0067(11) 0.0062(11) -0.0066(11)
C426 0.0221(13) 0.0240(12) 0.0249(14) -0.0034(10) 0.0036(10) -0.0022(10)
C431 0.0164(11) 0.0226(12) 0.0137(12) -0.0023(9) 0.0012(9) -0.0030(9)
C432 0.0214(12) 0.0211(12) 0.0240(14) -0.0034(9) 0.0003(10) -0.0019(10)
C433 0.0230(13) 0.0294(14) 0.0281(15) -0.0076(10) 0.0028(11) -0.0061(11)
C434 0.0192(12) 0.0452(16) 0.0191(14) -0.0029(11) -0.0002(10) -0.0033(11)
C435 0.0262(14) 0.0335(14) 0.0229(14) 0.0037(11) -0.0018(11) 0.0049(11)
C436 0.0225(12) 0.0240(12) 0.0199(13) -0.0024(10) 0.0005(10) 0.0046(10)
C441 0.0168(11) 0.0161(10) 0.0137(12) -0.0039(8) 0.0006(9) -0.0006(8)
C442 0.0252(13) 0.0183(11) 0.0169(12) 0.0010(9) 0.0041(10) -0.0003(9)
C443 0.0257(13) 0.0191(12) 0.0247(14) 0.0003(10) 0.0033(10) 0.0024(10)
C444 0.0272(13) 0.0225(12) 0.0164(12) -0.0057(10) 0.0033(10) 0.0033(9)
C445 0.0201(12) 0.0259(13) 0.0192(13) -0.0044(10) 0.0055(10) -0.0027(10)
C446 0.0206(12) 0.0179(11) 0.0192(13) 0.0004(9) 0.0015(10) -0.0002(9)
C451 0.0203(11) 0.0155(11) 0.0167(12) -0.0037(9) 0.0050(9) 0.0005(9)
C452 0.0217(12) 0.0215(12) 0.0141(12) -0.0007(9) 0.0015(9) 0.0005(9)
C453 0.0266(13) 0.0226(12) 0.0190(13) -0.0048(10) 0.0047(10) -0.0036(9)
C454 0.0258(13) 0.0240(12) 0.0225(14) 0.0009(10) 0.0110(11) -0.0033(10)
C455 0.0185(12) 0.0321(14) 0.0281(15) 0.0006(10) 0.0028(11) -0.0028(11)
C456 0.0238(13) 0.0271(13) 0.0216(14) -0.0029(10) 0.0017(10) -0.0063(10)

loop_
_atom_type_symbol
_atom_type_description
_atom_type_scat_dispersion_real
_atom_type_scat_dispersion_imag
_atom_type_scat_source
C C 0.0033 0.0016 'International Tables Vol C Tables 4.2.6.8 and 6.1.1.4'
H H 0.0000 0.0000 'International Tables Vol C Tables 4.2.6.8 and 6.1.1.4'
N N 0.0061 0.0033 'International Tables Vol C Tables 4.2.6.8 and 6.1.1.4'
O O 0.0106 0.0060 'International Tables Vol C Tables 4.2.6.8 and 6.1.1.4'
P P 0.1023 0.0942 'International Tables Vol C Tables 4.2.6.8 and 6.1.1.4'
Pd Pd -0.9988 1.0072 'International Tables Vol C Tables 4.2.6.8 and 6.1.1.4'
I I -0.4742 1.8119 'International Tables Vol C Tables 4.2.6.8 and 6.1.1.4'

loop_
_geom_angle_atom_site_label_1
_geom_angle_atom_site_label_2
_geom_angle_atom_site_label_3
_geom_angle
_geom_angle_publ_flag
C101 Pd1 N1 82.16(8) y
C101 Pd1 P1 93.37(6) y
N1 Pd1 P1 165.77(5) y
C101 Pd1 I1 168.71(6) y
N1 Pd1 I1 88.46(5) y
P1 Pd1 I1 94.253(17) y
C131 P1 Pd1 108.64(8) y
C141 P1 Pd1 120.28(7) y
C151 P1 Pd1 112.94(7) y
C201 Pd2 N2 81.95(8) y
C201 Pd2 P2 93.81(7) y
N2 Pd2 P2 175.10(5) y
C201 Pd2 I2 170.30(7) y
N2 Pd2 I2 89.52(5) y
P2 Pd2 I2 94.495(17) y
C231 P2 Pd2 114.28(8) y
C241 P2 Pd2 115.85(8) y
C251 P2 Pd2 112.67(8) y
C301 Pd3 N3 82.01(8) y
C301 Pd3 P3 91.08(6) y
N3 Pd3 P3 170.16(5) y
C301 Pd3 I3 168.52(6) y
N3 Pd3 I3 87.45(5) y
P3 Pd3 I3 98.796(17) y
C331 P3 Pd3 109.98(7) y
C341 P3 Pd3 118.36(8) y
C351 P3 Pd3 114.94(8) y
C401 Pd4 N4 82.05(8) y
C401 Pd4 P4 95.77(6) y
N4 Pd4 P4 168.13(5) y
C401 Pd4 I4 167.88(7) y
N4 Pd4 I4 87.77(5) y
P4 Pd4 I4 92.847(16) y
C431 P4 Pd4 108.49(8) y
C441 P4 Pd4 122.76(7) y
C451 P4 Pd4 113.26(7) y
C131 P1 C141 101.72(11) ?
C131 P1 C151 105.81(11) ?
C141 P1 C151 106.05(10) ?
C120 N1 C111 121.76(19) ?
C120 N1 Pd1 133.28(16) ?
C111 N1 Pd1 104.35(13) ?
C103 O103 C105 115.30(19) ?
C104 O104 C106 115.5(2) ?
C102 C101 C103 118.4(2) ?
C102 C101 Pd1 117.17(17) ?
C103 C101 Pd1 123.67(16) ?
C101 C102 C112 122.0(2) ?
C101 C102 C104 123.9(2) ?
C112 C102 C104 114.03(19) ?
O101 C103 O103 123.1(2) ?
O101 C103 C101 125.8(2) ?
O103 C103 C101 111.0(2) ?
O102 C104 O104 124.1(2) ?
O102 C104 C102 125.5(2) ?
O104 C104 C102 110.15(19) ?
C116 C111 C112 120.9(2) ?
C116 C111 N1 120.9(2) ?
C112 C111 N1 118.0(2) ?
C113 C112 C111 118.3(2) ?
C113 C112 C102 122.3(2) ?
C111 C112 C102 119.28(19) ?
C114 C113 C112 120.7(2) ?
C115 C114 C113 119.7(2) ?
C116 C115 C114 121.0(2) ?
C115 C116 C111 119.2(2) ?
N1 C120 C121 124.1(2) ?
C126 C121 C122 119.3(2) ?
C126 C121 C120 117.8(2) ?
C122 C121 C120 122.9(2) ?
C123 C122 C121 119.8(2) ?
C122 C123 C124 120.7(2) ?
C125 C124 C123 120.1(2) ?
C124 C125 C126 119.5(2) ?
C121 C126 C125 120.6(2) ?
C136 C131 C132 119.7(2) ?
C136 C131 P1 120.96(19) ?
C132 C131 P1 119.3(2) ?
C133 C132 C131 119.8(3) ?
C132 C133 C134 120.8(3) ?
C135 C134 C133 120.1(3) ?
C134 C135 C136 120.2(3) ?
C131 C136 C135 119.4(3) ?
C142 C141 C146 118.1(2) ?
C142 C141 P1 124.02(18) ?
C146 C141 P1 117.92(17) ?
C143 C142 C141 120.6(2) ?
C144 C143 C142 120.3(2) ?
C143 C144 C145 120.3(2) ?
C144 C145 C146 119.7(2) ?
C145 C146 C141 121.1(2) ?
C156 C151 C152 119.0(2) ?
C156 C151 P1 119.00(19) ?
C152 C151 P1 121.48(19) ?
C151 C152 C153 120.1(3) ?
C154 C153 C152 120.0(3) ?
C155 C154 C153 120.0(3) ?
C154 C155 C156 120.6(3) ?
C155 C156 C151 120.3(3) ?
C251 P2 C231 104.82(11) ?
C251 P2 C241 103.40(11) ?
C231 P2 C241 104.60(11) ?
C220 N2 C211 120.1(2) ?
C220 N2 Pd2 131.22(16) ?
C211 N2 Pd2 108.58(14) ?
C203 O203 C205 116.06(19) ?
C204 O204 C206 115.7(2) ?
C202 C201 C203 118.3(2) ?
C202 C201 Pd2 118.29(18) ?
C203 C201 Pd2 123.07(17) ?
C201 C202 C212 123.4(2) ?
C201 C202 C204 122.3(2) ?
C212 C202 C204 114.3(2) ?
O201 C203 O203 123.1(2) ?
O201 C203 C201 125.8(2) ?
O203 C203 C201 111.0(2) ?
O202 C204 O204 123.9(2) ?
O202 C204 C202 124.5(2) ?
O204 C204 C202 111.4(2) ?
C216 C211 C212 120.9(2) ?
C216 C211 N2 121.2(2) ?
C212 C211 N2 117.9(2) ?
C213 C212 C211 117.8(2) ?
C213 C212 C202 122.3(2) ?
C211 C212 C202 119.7(2) ?
C214 C213 C212 121.2(3) ?
C213 C214 C215 120.2(2) ?
C216 C215 C214 119.9(2) ?
C215 C216 C211 120.0(2) ?
N2 C220 C221 125.3(2) ?
C222 C221 C226 119.4(2) ?
C222 C221 C220 122.3(2) ?
C226 C221 C220 118.3(2) ?
C223 C222 C221 120.3(2) ?
C222 C223 C224 120.2(2) ?
C225 C224 C223 119.9(2) ?
C224 C225 C226 120.2(2) ?
C225 C226 C221 119.9(2) ?
C232 C231 C236 118.7(2) ?
C232 C231 P2 123.33(19) ?
C236 C231 P2 117.95(18) ?
C233 C232 C231 120.3(2) ?
C234 C233 C232 120.4(2) ?
C233 C234 C235 119.9(3) ?
C236 C235 C234 120.1(3) ?
C235 C236 C231 120.7(2) ?
C246 C241 C242 118.6(2) ?
C246 C241 P2 119.81(19) ?
C242 C241 P2 121.5(2) ?
C243 C242 C241 120.5(3) ?
C244 C243 C242 120.3(3) ?
C243 C244 C245 120.5(3) ?
C244 C245 C246 119.3(3) ?
C241 C246 C245 120.8(3) ?
C256 C251 C252 118.8(2) ?
C256 C251 P2 119.33(18) ?
C252 C251 P2 121.85(18) ?
C253 C252 C251 120.6(2) ?
C254 C253 C252 120.2(2) ?
C253 C254 C255 119.8(2) ?
C254 C255 C256 120.3(2) ?
C251 C256 C255 120.3(2) ?
C351 P3 C331 109.27(11) ?
C351 P3 C341 99.55(11) ?
C331 P3 C341 103.71(11) ?
C320 N3 C311 121.50(19) ?
C320 N3 Pd3 131.99(15) ?
C311 N3 Pd3 106.26(13) ?
C303 O303 C305 115.7(2) ?
C304 O304 C306 115.1(2) ?
C302 C301 C303 117.8(2) ?
C302 C301 Pd3 117.13(18) ?
C303 C301 Pd3 124.91(16) ?
C301 C302 C312 122.8(2) ?
C301 C302 C304 122.2(2) ?
C312 C302 C304 114.99(19) ?
O301 C303 O303 123.1(2) ?
O301 C303 C301 125.3(2) ?
O303 C303 C301 111.6(2) ?
O302 C304 O304 124.1(2) ?
O302 C304 C302 124.6(2) ?
O304 C304 C302 111.19(19) ?
C316 C311 C312 121.2(2) ?
C316 C311 N3 121.1(2) ?
C312 C311 N3 117.6(2) ?
C313 C312 C311 118.2(2) ?
C313 C312 C302 122.1(2) ?
C311 C312 C302 119.61(19) ?
C314 C313 C312 120.5(2) ?
C315 C314 C313 120.3(2) ?
C314 C315 C316 120.3(2) ?
C311 C316 C315 119.4(2) ?
N3 C320 C321 124.1(2) ?
C322 C321 C326 119.1(2) ?
C322 C321 C320 122.4(2) ?
C326 C321 C320 118.5(2) ?
C323 C322 C321 120.0(2) ?
C322 C323 C324 120.4(2) ?
C325 C324 C323 120.0(2) ?
C326 C325 C324 120.0(2) ?
C325 C326 C321 120.4(2) ?
C332 C331 C336 118.8(2) ?
C332 C331 P3 124.80(19) ?
C336 C331 P3 116.36(18) ?
C331 C332 C333 119.9(2) ?
C334 C333 C332 120.5(3) ?
C333 C334 C335 120.0(3) ?
C334 C335 C336 120.0(3) ?
C335 C336 C331 120.7(2) ?
C346 C341 C342 118.5(2) ?
C346 C341 P3 117.88(18) ?
C342 C341 P3 123.5(2) ?
C343 C342 C341 120.5(3) ?
C344 C343 C342 119.9(3) ?
C343 C344 C345 120.3(3) ?
C344 C345 C346 119.8(3) ?
C345 C346 C341 120.9(3) ?
C352 C351 C356 118.8(2) ?
C352 C351 P3 121.00(19) ?
C356 C351 P3 119.65(18) ?
C353 C352 C351 120.7(3) ?
C354 C353 C352 119.9(3) ?
C355 C354 C353 120.0(2) ?
C354 C355 C356 120.6(3) ?
C355 C356 C351 119.9(2) ?
C431 P4 C451 107.73(10) ?
C431 P4 C441 100.63(10) ?
C451 P4 C441 102.56(10) ?
C420 N4 C411 121.34(19) ?
C420 N4 Pd4 133.17(16) ?
C411 N4 Pd4 105.17(13) ?
C403 O403 C405 112.4(2) ?
C404 O404 C406 114.91(19) ?
C402 C401 C403 117.9(2) ?
C402 C401 Pd4 117.27(18) ?
C403 C401 Pd4 124.25(18) ?
C401 C402 C412 122.5(2) ?
C401 C402 C404 123.7(2) ?
C412 C402 C404 113.8(2) ?
O401 C403 O403 122.4(2) ?
O401 C403 C401 125.5(3) ?
O403 C403 C401 112.1(2) ?
O402 C404 O404 124.7(2) ?
O402 C404 C402 124.3(2) ?
O404 C404 C402 110.68(19) ?
C416 C411 C412 121.1(2) ?
C416 C411 N4 121.0(2) ?
C412 C411 N4 117.8(2) ?
C413 C412 C411 117.8(2) ?
C413 C412 C402 122.6(2) ?
C411 C412 C402 119.5(2) ?
C414 C413 C412 120.9(2) ?
C413 C414 C415 120.4(2) ?
C416 C415 C414 120.1(2) ?
C411 C416 C415 119.7(2) ?
N4 C420 C421 124.6(2) ?
C422 C421 C426 119.4(2) ?
C422 C421 C420 122.6(2) ?
C426 C421 C420 118.0(2) ?
C423 C422 C421 120.0(2) ?
C424 C423 C422 120.2(2) ?
C425 C424 C423 120.2(2) ?
C424 C425 C426 120.0(2) ?
C425 C426 C421 120.3(2) ?
C436 C431 C432 119.2(2) ?
C436 C431 P4 120.24(17) ?
C432 C431 P4 120.33(18) ?
C433 C432 C431 119.9(2) ?
C434 C433 C432 120.3(2) ?
C435 C434 C433 120.2(2) ?
C434 C435 C436 120.2(2) ?
C435 C436 C431 120.2(2) ?
C446 C441 C442 118.0(2) ?
C446 C441 P4 118.89(17) ?
C442 C441 P4 122.91(18) ?
C443 C442 C441 120.6(2) ?
C444 C443 C442 120.3(2) ?
C443 C444 C445 120.3(2) ?
C444 C445 C446 119.6(2) ?
C445 C446 C441 121.1(2) ?
C452 C451 C456 118.9(2) ?
C452 C451 P4 123.89(18) ?
C456 C451 P4 117.23(18) ?
C453 C452 C451 121.0(2) ?
C454 C453 C452 119.7(2) ?
C455 C454 C453 119.9(2) ?
C454 C455 C456 120.3(2) ?
C455 C456 C451 120.2(2) ?
O103 C105 H10A 109.5 ?
O103 C105 H10B 109.5 ?
H10A C105 H10B 109.5 ?
O103 C105 H10C 109.5 ?
H10A C105 H10C 109.5 ?
H10B C105 H10C 109.5 ?
O104 C106 H10D 109.5 ?
O104 C106 H10E 109.5 ?
H10D C106 H10E 109.5 ?
O104 C106 H10F 109.5 ?
H10D C106 H10F 109.5 ?
H10E C106 H10F 109.5 ?
C114 C113 H113 119.6 ?
C112 C113 H113 119.6 ?
C115 C114 H114 120.1 ?
C113 C114 H114 120.1 ?
C116 C115 H115 119.5 ?
C114 C115 H115 119.5 ?
C115 C116 H116 120.4 ?
C111 C116 H116 120.4 ?
N1 C120 H120 117.9 ?
C121 C120 H120 117.9 ?
C123 C122 H122 120.1 ?
C121 C122 H122 120.1 ?
C122 C123 H123 119.6 ?
C124 C123 H123 119.6 ?
C125 C124 H124 119.9 ?
C123 C124 H124 119.9 ?
C124 C125 H125 120.2 ?
C126 C125 H125 120.2 ?
C121 C126 H126 119.7 ?
C125 C126 H126 119.7 ?
C133 C132 H132 120.1 ?
C131 C132 H132 120.1 ?
C132 C133 H133 119.6 ?
C134 C133 H133 119.6 ?
C135 C134 H134 119.9 ?
C133 C134 H134 119.9 ?
C134 C135 H135 119.9 ?
C136 C135 H135 119.9 ?
C131 C136 H136 120.3 ?
C135 C136 H136 120.3 ?
C143 C142 H142 119.7 ?
C141 C142 H142 119.7 ?
C144 C143 H143 119.8 ?
C142 C143 H143 119.8 ?
C143 C144 H144 119.9 ?
C145 C144 H144 119.9 ?
C144 C145 H145 120.2 ?
C146 C145 H145 120.2 ?
C145 C146 H146 119.5 ?
C141 C146 H146 119.5 ?
C151 C152 H152 119.9 ?
C153 C152 H152 119.9 ?
C154 C153 H153 120.0 ?
C152 C153 H153 120.0 ?
C155 C154 H154 120.0 ?
C153 C154 H154 120.0 ?
C154 C155 H155 119.7 ?
C156 C155 H155 119.7 ?
C155 C156 H156 119.8 ?
C151 C156 H156 119.8 ?
O203 C205 H20A 109.5 ?
O203 C205 H20B 109.5 ?
H20A C205 H20B 109.5 ?
O203 C205 H20C 109.5 ?
H20A C205 H20C 109.5 ?
H20B C205 H20C 109.5 ?
O204 C206 H20D 109.5 ?
O204 C206 H20E 109.5 ?
H20D C206 H20E 109.5 ?
O204 C206 H20F 109.5 ?
H20D C206 H20F 109.5 ?
H20E C206 H20F 109.5 ?
C214 C213 H213 119.4 ?
C212 C213 H213 119.4 ?
C213 C214 H214 119.9 ?
C215 C214 H214 119.9 ?
C216 C215 H215 120.1 ?
C214 C215 H215 120.1 ?
C215 C216 H216 120.0 ?
C211 C216 H216 120.0 ?
N2 C220 H220 117.3 ?
C221 C220 H220 117.3 ?
C223 C222 H222 119.8 ?
C221 C222 H222 119.8 ?
C222 C223 H223 119.9 ?
C224 C223 H223 119.9 ?
C225 C224 H224 120.1 ?
C223 C224 H224 120.1 ?
C224 C225 H225 119.9 ?
C226 C225 H225 119.9 ?
C225 C226 H226 120.1 ?
C221 C226 H226 120.1 ?
C233 C232 H232 119.8 ?
C231 C232 H232 119.8 ?
C234 C233 H233 119.8 ?
C232 C233 H233 119.8 ?
C233 C234 H234 120.1 ?
C235 C234 H234 120.1 ?
C236 C235 H235 120.0 ?
C234 C235 H235 120.0 ?
C235 C236 H236 119.7 ?
C231 C236 H236 119.7 ?
C243 C242 H242 119.8 ?
C241 C242 H242 119.8 ?
C244 C243 H243 119.9 ?
C242 C243 H243 119.9 ?
C243 C244 H244 119.8 ?
C245 C244 H244 119.8 ?
C244 C245 H245 120.3 ?
C246 C245 H245 120.3 ?
C241 C246 H246 119.6 ?
C245 C246 H246 119.6 ?
C253 C252 H252 119.7 ?
C251 C252 H252 119.7 ?
C254 C253 H253 119.9 ?
C252 C253 H253 119.9 ?
C253 C254 H254 120.1 ?
C255 C254 H254 120.1 ?
C254 C255 H255 119.8 ?
C256 C255 H255 119.8 ?
C251 C256 H256 119.8 ?
C255 C256 H256 119.8 ?
O303 C305 H30A 109.5 ?
O303 C305 H30B 109.5 ?
H30A C305 H30B 109.5 ?
O303 C305 H30C 109.5 ?
H30A C305 H30C 109.5 ?
H30B C305 H30C 109.5 ?
O304 C306 H30D 109.5 ?
O304 C306 H30E 109.5 ?
H30D C306 H30E 109.5 ?
O304 C306 H30F 109.5 ?
H30D C306 H30F 109.5 ?
H30E C306 H30F 109.5 ?
C314 C313 H313 119.7 ?
C312 C313 H313 119.7 ?
C315 C314 H314 119.8 ?
C313 C314 H314 119.8 ?
C314 C315 H315 119.8 ?
C316 C315 H315 119.8 ?
C311 C316 H316 120.3 ?
C315 C316 H316 120.3 ?
N3 C320 H320 118.0 ?
C321 C320 H320 118.0 ?
C323 C322 H322 120.0 ?
C321 C322 H322 120.0 ?
C322 C323 H323 119.8 ?
C324 C323 H323 119.8 ?
C325 C324 H324 120.0 ?
C323 C324 H324 120.0 ?
C326 C325 H325 120.0 ?
C324 C325 H325 120.0 ?
C325 C326 H326 119.8 ?
C321 C326 H326 119.8 ?
C331 C332 H332 120.0 ?
C333 C332 H332 120.0 ?
C334 C333 H333 119.7 ?
C332 C333 H333 119.7 ?
C333 C334 H334 120.0 ?
C335 C334 H334 120.0 ?
C334 C335 H335 120.0 ?
C336 C335 H335 120.0 ?
C335 C336 H336 119.6 ?
C331 C336 H336 119.6 ?
C343 C342 H342 119.8 ?
C341 C342 H342 119.8 ?
C344 C343 H343 120.1 ?
C342 C343 H343 120.1 ?
C343 C344 H344 119.8 ?
C345 C344 H344 119.8 ?
C344 C345 H345 120.1 ?
C346 C345 H345 120.1 ?
C345 C346 H346 119.5 ?
C341 C346 H346 119.5 ?
C353 C352 H352 119.6 ?
C351 C352 H352 119.6 ?
C354 C353 H353 120.0 ?
C352 C353 H353 120.0 ?
C355 C354 H354 120.0 ?
C353 C354 H354 120.0 ?
C354 C355 H355 119.7 ?
C356 C355 H355 119.7 ?
C355 C356 H356 120.1 ?
C351 C356 H356 120.1 ?
O403 C405 H40A 109.5 ?
O403 C405 H40B 109.5 ?
H40A C405 H40B 109.5 ?
O403 C405 H40C 109.5 ?
H40A C405 H40C 109.5 ?
H40B C405 H40C 109.5 ?
O404 C406 H40D 109.5 ?
O404 C406 H40E 109.5 ?
H40D C406 H40E 109.5 ?
O404 C406 H40F 109.5 ?
H40D C406 H40F 109.5 ?
H40E C406 H40F 109.5 ?
C414 C413 H413 119.6 ?
C412 C413 H413 119.6 ?
C413 C414 H414 119.8 ?
C415 C414 H414 119.8 ?
C416 C415 H415 120.0 ?
C414 C415 H415 120.0 ?
C411 C416 H416 120.1 ?
C415 C416 H416 120.1 ?
N4 C420 H420 117.7 ?
C421 C420 H420 117.7 ?
C423 C422 H422 120.0 ?
C421 C422 H422 120.0 ?
C424 C423 H423 119.9 ?
C422 C423 H423 119.9 ?
C425 C424 H424 119.9 ?
C423 C424 H424 119.9 ?
C424 C425 H425 120.0 ?
C426 C425 H425 120.0 ?
C425 C426 H426 119.8 ?
C421 C426 H426 119.8 ?
C433 C432 H432 120.0 ?
C431 C432 H432 120.0 ?
C434 C433 H433 119.9 ?
C432 C433 H433 119.9 ?
C435 C434 H434 119.9 ?
C433 C434 H434 119.9 ?
C434 C435 H435 119.9 ?
C436 C435 H435 119.9 ?
C435 C436 H436 119.9 ?
C431 C436 H436 119.9 ?
C443 C442 H442 119.7 ?
C441 C442 H442 119.7 ?
C444 C443 H443 119.8 ?
C442 C443 H443 119.8 ?
C443 C444 H444 119.8 ?
C445 C444 H444 119.8 ?
C444 C445 H445 120.2 ?
C446 C445 H445 120.2 ?
C445 C446 H446 119.4 ?
C441 C446 H446 119.4 ?
C453 C452 H452 119.5 ?
C451 C452 H452 119.5 ?
C454 C453 H453 120.1 ?
C452 C453 H453 120.1 ?
C455 C454 H454 120.1 ?
C453 C454 H454 120.1 ?
C454 C455 H455 119.8 ?
C456 C455 H455 119.8 ?
C455 C456 H456 119.9 ?
C451 C456 H456 119.9 ?

loop_
_geom_bond_atom_site_label_1
_geom_bond_atom_site_label_2
_geom_bond_distance
_geom_bond_publ_flag
Pd1 C101 2.019(2) y
Pd1 N1 2.0744(18) y
Pd1 P1 2.2524(6) y
Pd1 I1 2.6716(3) y
C101 C102 1.338(3) y
Pd2 C201 2.020(2) y
Pd2 N2 2.0813(19) y
Pd2 P2 2.2833(6) y
Pd2 I2 2.6683(3) y
C201 C202 1.346(3) y
Pd3 C301 2.023(2) y
Pd3 N3 2.0727(17) y
Pd3 P3 2.2700(6) y
Pd3 I3 2.6595(3) y
C301 C302 1.344(3) y
Pd4 C401 2.024(2) y
Pd4 N4 2.0654(18) y
Pd4 P4 2.2660(6) y
Pd4 I4 2.6877(3) y
C401 C402 1.347(3) y
P1 C131 1.813(2) ?
P1 C141 1.820(2) ?
P1 C151 1.825(2) ?
N1 C120 1.280(3) ?
N1 C111 1.433(3) ?
O101 C103 1.211(3) ?
O102 C104 1.200(3) ?
O103 C103 1.348(3) ?
O103 C105 1.448(3) ?
O104 C104 1.343(3) ?
O104 C106 1.443(3) ?
C101 C103 1.492(3) ?
C102 C112 1.486(3) ?
C102 C104 1.506(3) ?
C111 C116 1.392(3) ?
C111 C112 1.410(3) ?
C112 C113 1.396(3) ?
C113 C114 1.392(3) ?
C114 C115 1.386(3) ?
C115 C116 1.384(3) ?
C120 C121 1.464(3) ?
C121 C126 1.392(3) ?
C121 C122 1.397(3) ?
C122 C123 1.384(3) ?
C123 C124 1.384(3) ?
C124 C125 1.384(4) ?
C125 C126 1.394(3) ?
C131 C136 1.381(3) ?
C131 C132 1.406(3) ?
C132 C133 1.365(4) ?
C133 C134 1.377(5) ?
C134 C135 1.374(5) ?
C135 C136 1.400(4) ?
C141 C142 1.393(3) ?
C141 C146 1.403(3) ?
C142 C143 1.391(3) ?
C143 C144 1.374(3) ?
C144 C145 1.380(3) ?
C145 C146 1.386(3) ?
C151 C156 1.393(3) ?
C151 C152 1.394(3) ?
C152 C153 1.394(3) ?
C153 C154 1.384(4) ?
C154 C155 1.373(4) ?
C155 C156 1.384(3) ?
P2 C251 1.815(2) ?
P2 C231 1.825(2) ?
P2 C241 1.829(2) ?
N2 C220 1.286(3) ?
N2 C211 1.431(3) ?
O201 C203 1.208(3) ?
O202 C204 1.205(3) ?
O203 C203 1.347(3) ?
O203 C205 1.451(3) ?
O204 C204 1.341(3) ?
O204 C206 1.442(3) ?
C201 C203 1.489(3) ?
C202 C212 1.487(3) ?
C202 C204 1.504(3) ?
C211 C216 1.388(3) ?
C211 C212 1.404(3) ?
C212 C213 1.401(3) ?
C213 C214 1.376(4) ?
C214 C215 1.388(4) ?
C215 C216 1.384(3) ?
C220 C221 1.462(3) ?
C221 C222 1.395(3) ?
C221 C226 1.398(3) ?
C222 C223 1.380(3) ?
C223 C224 1.390(3) ?
C224 C225 1.387(3) ?
C225 C226 1.389(3) ?
C231 C232 1.392(3) ?
C231 C236 1.401(3) ?
C232 C233 1.391(3) ?
C233 C234 1.380(4) ?
C234 C235 1.387(4) ?
C235 C236 1.382(4) ?
C241 C246 1.389(4) ?
C241 C242 1.395(3) ?
C242 C243 1.384(4) ?
C243 C244 1.370(4) ?
C244 C245 1.388(4) ?
C245 C246 1.392(4) ?
C251 C256 1.386(3) ?
C251 C252 1.401(3) ?
C252 C253 1.382(3) ?
C253 C254 1.382(4) ?
C254 C255 1.382(4) ?
C255 C256 1.393(3) ?
P3 C351 1.815(2) ?
P3 C331 1.818(2) ?
P3 C341 1.829(2) ?
N3 C320 1.276(3) ?
N3 C311 1.436(3) ?
O301 C303 1.201(3) ?
O302 C304 1.201(3) ?
O303 C303 1.334(3) ?
O303 C305 1.443(3) ?
O304 C304 1.342(3) ?
O304 C306 1.444(3) ?
C301 C303 1.488(3) ?
C302 C312 1.484(3) ?
C302 C304 1.506(3) ?
C311 C316 1.385(3) ?
C311 C312 1.406(3) ?
C312 C313 1.401(3) ?
C313 C314 1.389(3) ?
C314 C315 1.381(4) ?
C315 C316 1.394(3) ?
C320 C321 1.470(3) ?
C321 C322 1.396(3) ?
C321 C326 1.399(3) ?
C322 C323 1.380(3) ?
C323 C324 1.387(3) ?
C324 C325 1.383(4) ?
C325 C326 1.383(3) ?
C331 C332 1.392(3) ?
C331 C336 1.402(3) ?
C332 C333 1.399(4) ?
C333 C334 1.377(4) ?
C334 C335 1.384(4) ?
C335 C336 1.385(3) ?
C341 C346 1.388(3) ?
C341 C342 1.395(3) ?
C342 C343 1.395(4) ?
C343 C344 1.375(4) ?
C344 C345 1.383(4) ?
C345 C346 1.387(3) ?
C351 C352 1.394(3) ?
C351 C356 1.397(3) ?
C352 C353 1.381(3) ?
C353 C354 1.379(4) ?
C354 C355 1.376(4) ?
C355 C356 1.385(3) ?
P4 C431 1.822(2) ?
P4 C451 1.823(2) ?
P4 C441 1.827(2) ?
N4 C420 1.271(3) ?
N4 C411 1.438(3) ?
O401 C403 1.213(3) ?
O402 C404 1.200(3) ?
O403 C403 1.333(3) ?
O403 C405 1.445(3) ?
O404 C404 1.329(3) ?
O404 C406 1.450(3) ?
C401 C403 1.478(3) ?
C402 C412 1.480(3) ?
C402 C404 1.517(3) ?
C411 C416 1.382(3) ?
C411 C412 1.411(3) ?
C412 C413 1.404(3) ?
C413 C414 1.376(4) ?
C414 C415 1.389(4) ?
C415 C416 1.388(3) ?
C420 C421 1.463(3) ?
C421 C422 1.396(3) ?
C421 C426 1.397(3) ?
C422 C423 1.389(3) ?
C423 C424 1.386(4) ?
C424 C425 1.386(4) ?
C425 C426 1.387(3) ?
C431 C436 1.391(3) ?
C431 C432 1.399(3) ?
C432 C433 1.384(3) ?
C433 C434 1.381(3) ?
C434 C435 1.376(3) ?
C435 C436 1.388(3) ?
C441 C446 1.397(3) ?
C441 C442 1.399(3) ?
C442 C443 1.392(3) ?
C443 C444 1.370(3) ?
C444 C445 1.386(3) ?
C445 C446 1.389(3) ?
C451 C452 1.388(3) ?
C451 C456 1.393(3) ?
C452 C453 1.387(3) ?
C453 C454 1.384(3) ?
C454 C455 1.384(3) ?
C455 C456 1.389(3) ?
C105 H10A 0.9800 ?
C105 H10B 0.9800 ?
C105 H10C 0.9800 ?
C106 H10D 0.9800 ?
C106 H10E 0.9800 ?
C106 H10F 0.9800 ?
C113 H113 0.9500 ?
C114 H114 0.9500 ?
C115 H115 0.9500 ?
C116 H116 0.9500 ?
C120 H120 0.9500 ?
C122 H122 0.9500 ?
C123 H123 0.9500 ?
C124 H124 0.9500 ?
C125 H125 0.9500 ?
C126 H126 0.9500 ?
C132 H132 0.9500 ?
C133 H133 0.9500 ?
C134 H134 0.9500 ?
C135 H135 0.9500 ?
C136 H136 0.9500 ?
C142 H142 0.9500 ?
C143 H143 0.9500 ?
C144 H144 0.9500 ?
C145 H145 0.9500 ?
C146 H146 0.9500 ?
C152 H152 0.9500 ?
C153 H153 0.9500 ?
C154 H154 0.9500 ?
C155 H155 0.9500 ?
C156 H156 0.9500 ?
C205 H20A 0.9800 ?
C205 H20B 0.9800 ?
C205 H20C 0.9800 ?
C206 H20D 0.9800 ?
C206 H20E 0.9800 ?
C206 H20F 0.9800 ?
C213 H213 0.9500 ?
C214 H214 0.9500 ?
C215 H215 0.9500 ?
C216 H216 0.9500 ?
C220 H220 0.9500 ?
C222 H222 0.9500 ?
C223 H223 0.9500 ?
C224 H224 0.9500 ?
C225 H225 0.9500 ?
C226 H226 0.9500 ?
C232 H232 0.9500 ?
C233 H233 0.9500 ?
C234 H234 0.9500 ?
C235 H235 0.9500 ?
C236 H236 0.9500 ?
C242 H242 0.9500 ?
C243 H243 0.9500 ?
C244 H244 0.9500 ?
C245 H245 0.9500 ?
C246 H246 0.9500 ?
C252 H252 0.9500 ?
C253 H253 0.9500 ?
C254 H254 0.9500 ?
C255 H255 0.9500 ?
C256 H256 0.9500 ?
C305 H30A 0.9800 ?
C305 H30B 0.9800 ?
C305 H30C 0.9800 ?
C306 H30D 0.9800 ?
C306 H30E 0.9800 ?
C306 H30F 0.9800 ?
C313 H313 0.9500 ?
C314 H314 0.9500 ?
C315 H315 0.9500 ?
C316 H316 0.9500 ?
C320 H320 0.9500 ?
C322 H322 0.9500 ?
C323 H323 0.9500 ?
C324 H324 0.9500 ?
C325 H325 0.9500 ?
C326 H326 0.9500 ?
C332 H332 0.9500 ?
C333 H333 0.9500 ?
C334 H334 0.9500 ?
C335 H335 0.9500 ?
C336 H336 0.9500 ?
C342 H342 0.9500 ?
C343 H343 0.9500 ?
C344 H344 0.9500 ?
C345 H345 0.9500 ?
C346 H346 0.9500 ?
C352 H352 0.9500 ?
C353 H353 0.9500 ?
C354 H354 0.9500 ?
C355 H355 0.9500 ?
C356 H356 0.9500 ?
C405 H40A 0.9800 ?
C405 H40B 0.9800 ?
C405 H40C 0.9800 ?
C406 H40D 0.9800 ?
C406 H40E 0.9800 ?
C406 H40F 0.9800 ?
C413 H413 0.9500 ?
C414 H414 0.9500 ?
C415 H415 0.9500 ?
C416 H416 0.9500 ?
C420 H420 0.9500 ?
C422 H422 0.9500 ?
C423 H423 0.9500 ?
C424 H424 0.9500 ?
C425 H425 0.9500 ?
C426 H426 0.9500 ?
C432 H432 0.9500 ?
C433 H433 0.9500 ?
C434 H434 0.9500 ?
C435 H435 0.9500 ?
C436 H436 0.9500 ?
C442 H442 0.9500 ?
C443 H443 0.9500 ?
C444 H444 0.9500 ?
C445 H445 0.9500 ?
C446 H446 0.9500 ?
C452 H452 0.9500 ?
C453 H453 0.9500 ?
C454 H454 0.9500 ?
C455 H455 0.9500 ?
C456 H456 0.9500 ?

loop_
_geom_hbond_atom_site_label_D
_geom_hbond_atom_site_label_H
_geom_hbond_atom_site_label_A
_geom_hbond_site_symmetry_A
_geom_hbond_distance_DH
_geom_hbond_distance_HA
_geom_hbond_distance_DA
_geom_hbond_angle_DHA
C154 H154 O401 4_666 0.95 2.44 3.325(3) 155.3
C254 H254 O402 4_666 0.95 2.49 3.334(3) 147.8
C313 H313 O302 3_566 0.95 2.42 3.170(3) 135.7
C354 H354 O102 4_565 0.95 2.59 3.536(3) 174.1
C454 H454 O301 4_565 0.95 2.45 3.088(3) 124.1
C133 H133 I3 4_566 0.95 2.99 3.805(3) 144.9
C444 H444 I1 4_465 0.95 2.99 3.780(2) 141.2

loop_
_geom_torsion_atom_site_label_1
_geom_torsion_atom_site_label_2
_geom_torsion_atom_site_label_3
_geom_torsion_atom_site_label_4
_geom_torsion
_geom_torsion_publ_flag
I1 Pd1 P1 C131 -87.82(8) y
I1 Pd1 P1 C141 155.74(9) y
I1 Pd1 P1 C151 29.24(9) y
Pd1 P1 C131 C132 -174.63(19) y
Pd1 P1 C141 C142 -111.48(19) y
Pd1 P1 C151 C152 -110.40(18) y
C102 C101 C103 O101 17.2(3) y
C101 C102 C104 O102 -95.5(3) y
I2 Pd2 P2 C231 -165.59(9) y
I2 Pd2 P2 C241 -43.87(9) y
I2 Pd2 P2 C251 74.91(9) y
Pd2 P2 C231 C232 -128.6(2) y
Pd2 P2 C241 C242 -93.2(2) y
Pd2 P2 C251 C252 -169.81(19) y
C202 C201 C203 O201 17.3(4) y
C201 C202 C204 O202 -97.0(3) y
I3 Pd3 P3 C331 -148.06(8) y
I3 Pd3 P3 C341 -29.18(9) y
I3 Pd3 P3 C351 88.14(9) y
Pd3 P3 C331 C332 -125.79(19) y
Pd3 P3 C341 C342 -108.0(2) y
Pd3 P3 C351 C352 -179.46(19) y
C302 C301 C303 O301 13.1(4) y
C301 C302 C304 O302 -94.4(3) y
I4 Pd4 P4 C431 -80.69(8) y
I4 Pd4 P4 C441 162.79(9) y
I4 Pd4 P4 C451 38.86(8) y
Pd4 P4 C431 C432 -174.12(17) y
Pd4 P4 C441 C442 -129.76(17) y
Pd4 P4 C451 C452 -113.42(18) y
C402 C401 C403 O401 9.4(4) y
C401 C402 C404 O402 -90.4(3) y
C101 Pd1 P1 C131 83.85(10) ?
C101 Pd1 P1 C141 -32.59(11) ?
C101 Pd1 P1 C151 -159.09(11) ?
C101 Pd1 N1 C120 116.1(2) ?
I1 Pd1 N1 C120 -70.2(2) ?
C101 Pd1 N1 C111 -73.15(15) ?
I1 Pd1 N1 C111 100.56(13) ?
N1 Pd1 C101 C102 48.52(17) ?
P1 Pd1 C101 C102 -117.91(17) ?
N1 Pd1 C101 C103 -121.01(18) ?
P1 Pd1 C101 C103 72.56(17) ?
C103 C101 C102 C112 167.51(19) ?
Pd1 C101 C102 C112 -2.6(3) ?
C103 C101 C102 C104 -9.0(3) ?
Pd1 C101 C102 C104 -179.13(16) ?
C105 O103 C103 O101 0.5(3) ?
C105 O103 C103 C101 177.49(19) ?
Pd1 C101 C103 O101 -173.42(18) ?
C102 C101 C103 O103 -159.73(19) ?
Pd1 C101 C103 O103 9.7(3) ?
C106 O104 C104 O102 5.3(4) ?
C106 O104 C104 C102 179.5(2) ?
C112 C102 C104 O102 87.7(3) ?
C101 C102 C104 O104 90.4(3) ?
C112 C102 C104 O104 -86.4(2) ?
C120 N1 C111 C116 53.0(3) ?
Pd1 N1 C111 C116 -119.08(19) ?
C120 N1 C111 C112 -132.1(2) ?
Pd1 N1 C111 C112 55.8(2) ?
C116 C111 C112 C113 -1.7(3) ?
N1 C111 C112 C113 -176.57(19) ?
C116 C111 C112 C102 -179.5(2) ?
N1 C111 C112 C102 5.6(3) ?
C101 C102 C112 C113 143.1(2) ?
C104 C102 C112 C113 -40.0(3) ?
C101 C102 C112 C111 -39.1(3) ?
C104 C102 C112 C111 137.7(2) ?
C111 C112 C113 C114 2.5(3) ?
C102 C112 C113 C114 -179.8(2) ?
C112 C113 C114 C115 -1.1(4) ?
C113 C114 C115 C116 -1.1(4) ?
C114 C115 C116 C111 1.8(4) ?
C112 C111 C116 C115 -0.4(3) ?
N1 C111 C116 C115 174.3(2) ?
C111 N1 C120 C121 -178.9(2) ?
Pd1 N1 C120 C121 -9.4(4) ?
N1 C120 C121 C126 163.8(2) ?
N1 C120 C121 C122 -16.3(4) ?
C126 C121 C122 C123 -0.9(4) ?
C120 C121 C122 C123 179.2(2) ?
C121 C122 C123 C124 0.1(4) ?
C122 C123 C124 C125 0.6(4) ?
C123 C124 C125 C126 -0.4(4) ?
C122 C121 C126 C125 1.0(4) ?
C120 C121 C126 C125 -179.0(2) ?
C124 C125 C126 C121 -0.4(4) ?
C141 P1 C131 C136 133.9(2) ?
C151 P1 C131 C136 -115.5(2) ?
Pd1 P1 C131 C136 6.0(2) ?
C141 P1 C131 C132 -46.8(2) ?
C151 P1 C131 C132 63.8(2) ?
C136 C131 C132 C133 1.9(4) ?
P1 C131 C132 C133 -177.5(2) ?
C131 C132 C133 C134 -0.6(5) ?
C132 C133 C134 C135 -1.1(5) ?
C133 C134 C135 C136 1.5(5) ?
C132 C131 C136 C135 -1.5(4) ?
P1 C131 C136 C135 177.9(2) ?
C134 C135 C136 C131 -0.2(4) ?
C131 P1 C141 C142 128.6(2) ?
C151 P1 C141 C142 18.1(2) ?
C131 P1 C141 C146 -51.6(2) ?
C151 P1 C141 C146 -162.04(18) ?
Pd1 P1 C141 C146 68.34(19) ?
C146 C141 C142 C143 -0.2(3) ?
P1 C141 C142 C143 179.60(19) ?
C141 C142 C143 C144 0.4(4) ?
C142 C143 C144 C145 0.1(4) ?
C143 C144 C145 C146 -0.7(4) ?
C144 C145 C146 C141 1.0(4) ?
C142 C141 C146 C145 -0.5(3) ?
P1 C141 C146 C145 179.70(18) ?
C131 P1 C151 C156 179.72(19) ?
C141 P1 C151 C156 -72.8(2) ?
Pd1 P1 C151 C156 61.0(2) ?
C131 P1 C151 C152 8.3(2) ?
C141 P1 C151 C152 115.8(2) ?
C156 C151 C152 C153 0.5(3) ?
P1 C151 C152 C153 171.91(19) ?
C151 C152 C153 C154 0.8(4) ?
C152 C153 C154 C155 -0.6(4) ?
C153 C154 C155 C156 -0.9(4) ?
C154 C155 C156 C151 2.1(4) ?
C152 C151 C156 C155 -2.0(3) ?
P1 C151 C156 C155 -173.56(19) ?
C201 Pd2 P2 C251 -110.11(11) ?
C201 Pd2 P2 C231 9.39(11) ?
C201 Pd2 P2 C241 131.12(11) ?
C201 Pd2 N2 C220 113.1(2) ?
I2 Pd2 N2 C220 -71.5(2) ?
C201 Pd2 N2 C211 -70.01(16) ?
I2 Pd2 N2 C211 105.35(14) ?
N2 Pd2 C201 C202 47.04(19) ?
P2 Pd2 C201 C202 -130.49(18) ?
N2 Pd2 C201 C203 -126.5(2) ?
P2 Pd2 C201 C203 55.93(19) ?
C203 C201 C202 C212 168.7(2) ?
Pd2 C201 C202 C212 -5.2(3) ?
C203 C201 C202 C204 -9.6(4) ?
Pd2 C201 C202 C204 176.49(18) ?
C205 O203 C203 O201 0.1(4) ?
C205 O203 C203 C201 178.6(2) ?
Pd2 C201 C203 O201 -169.1(2) ?
C202 C201 C203 O203 -161.2(2) ?
Pd2 C201 C203 O203 12.4(3) ?
C206 O204 C204 O202 11.8(4) ?
C206 O204 C204 C202 -172.5(2) ?
C201 C202 C204 O204 87.2(3) ?
C212 C202 C204 O202 84.6(3) ?
C212 C202 C204 O204 -91.2(2) ?
C220 N2 C211 C216 52.0(3) ?
Pd2 N2 C211 C216 -125.3(2) ?
C220 N2 C211 C212 -129.9(2) ?
Pd2 N2 C211 C212 52.8(2) ?
C216 C211 C212 C213 0.0(4) ?
N2 C211 C212 C213 -178.2(2) ?
C216 C211 C212 C202 -175.7(2) ?
N2 C211 C212 C202 6.1(3) ?
C201 C202 C212 C213 148.9(3) ?
C204 C202 C212 C213 -32.7(3) ?
C201 C202 C212 C211 -35.7(4) ?
C204 C202 C212 C211 142.8(2) ?
C211 C212 C213 C214 0.9(4) ?
C202 C212 C213 C214 176.4(2) ?
C212 C213 C214 C215 -1.5(4) ?
C213 C214 C215 C216 1.1(4) ?
C214 C215 C216 C211 -0.3(4) ?
C212 C211 C216 C215 -0.2(4) ?
N2 C211 C216 C215 177.9(2) ?
C211 N2 C220 C221 176.5(2) ?
Pd2 N2 C220 C221 -6.9(4) ?
N2 C220 C221 C222 -25.2(4) ?
N2 C220 C221 C226 157.5(2) ?
C226 C221 C222 C223 -1.3(4) ?
C220 C221 C222 C223 -178.6(2) ?
C221 C222 C223 C224 0.1(4) ?
C222 C223 C224 C225 0.4(4) ?
C223 C224 C225 C226 0.3(4) ?
C224 C225 C226 C221 -1.5(4) ?
C222 C221 C226 C225 2.0(4) ?
C220 C221 C226 C225 179.4(2) ?
C251 P2 C231 C232 -4.8(2) ?
C241 P2 C231 C232 103.7(2) ?
C251 P2 C231 C236 172.70(19) ?
C241 P2 C231 C236 -78.8(2) ?
Pd2 P2 C231 C236 48.9(2) ?
C236 C231 C232 C233 0.3(4) ?
P2 C231 C232 C233 177.8(2) ?
C231 C232 C233 C234 0.2(4) ?
C232 C233 C234 C235 -0.2(4) ?
C233 C234 C235 C236 -0.3(5) ?
C234 C235 C236 C231 0.8(4) ?
C232 C231 C236 C235 -0.8(4) ?
P2 C231 C236 C235 -178.4(2) ?
C251 P2 C241 C246 -40.6(2) ?
C231 P2 C241 C246 -150.1(2) ?
Pd2 P2 C241 C246 83.1(2) ?
C251 P2 C241 C242 143.1(2) ?
C231 P2 C241 C242 33.6(2) ?
C246 C241 C242 C243 -2.1(4) ?
P2 C241 C242 C243 174.2(2) ?
C241 C242 C243 C244 0.9(4) ?
C242 C243 C244 C245 0.9(4) ?
C243 C244 C245 C246 -1.5(4) ?
C242 C241 C246 C245 1.5(4) ?
P2 C241 C246 C245 -174.9(2) ?
C244 C245 C246 C241 0.3(4) ?
C231 P2 C251 C256 -111.6(2) ?
C241 P2 C251 C256 139.1(2) ?
Pd2 P2 C251 C256 13.2(2) ?
C231 P2 C251 C252 65.3(2) ?
C241 P2 C251 C252 -44.0(2) ?
C256 C251 C252 C253 2.3(4) ?
P2 C251 C252 C253 -174.7(2) ?
C251 C252 C253 C254 -0.6(4) ?
C252 C253 C254 C255 -1.0(5) ?
C253 C254 C255 C256 1.0(4) ?
C252 C251 C256 C255 -2.3(4) ?
P2 C251 C256 C255 174.7(2) ?
C254 C255 C256 C251 0.7(4) ?
C301 Pd3 P3 C351 -97.74(11) ?
C301 Pd3 P3 C331 26.05(11) ?
C301 Pd3 P3 C341 144.93(11) ?
C301 Pd3 N3 C320 113.6(2) ?
I3 Pd3 N3 C320 -71.0(2) ?
C301 Pd3 N3 C311 -72.26(15) ?
I3 Pd3 N3 C311 103.17(13) ?
N3 Pd3 C301 C302 48.12(17) ?
P3 Pd3 C301 C302 -124.85(17) ?
N3 Pd3 C301 C303 -127.22(19) ?
P3 Pd3 C301 C303 59.81(18) ?
C303 C301 C302 C312 171.96(19) ?
Pd3 C301 C302 C312 -3.7(3) ?
C303 C301 C302 C304 -8.9(3) ?
Pd3 C301 C302 C304 175.42(16) ?
C305 O303 C303 O301 0.2(4) ?
C305 O303 C303 C301 178.3(2) ?
Pd3 C301 C303 O301 -171.57(19) ?
C302 C301 C303 O303 -164.9(2) ?
Pd3 C301 C303 O303 10.4(3) ?
C306 O304 C304 O302 9.3(4) ?
C306 O304 C304 C302 -174.6(2) ?
C312 C302 C304 O302 84.8(3) ?
C301 C302 C304 O304 89.6(3) ?
C312 C302 C304 O304 -91.2(2) ?
C320 N3 C311 C316 53.4(3) ?
Pd3 N3 C311 C316 -121.49(19) ?
C320 N3 C311 C312 -130.6(2) ?
Pd3 N3 C311 C312 54.5(2) ?
C316 C311 C312 C313 -0.5(3) ?
N3 C311 C312 C313 -176.46(19) ?
C316 C311 C312 C302 -177.7(2) ?
N3 C311 C312 C302 6.4(3) ?
C301 C302 C312 C313 144.9(2) ?
C304 C302 C312 C313 -34.3(3) ?
C301 C302 C312 C311 -38.1(3) ?
C304 C302 C312 C311 142.7(2) ?
C311 C312 C313 C314 1.5(3) ?
C302 C312 C313 C314 178.6(2) ?
C312 C313 C314 C315 -1.7(4) ?
C313 C314 C315 C316 0.9(4) ?
C312 C311 C316 C315 -0.3(3) ?
N3 C311 C316 C315 175.5(2) ?
C314 C315 C316 C311 0.1(4) ?
C311 N3 C320 C321 178.4(2) ?
Pd3 N3 C320 C321 -8.2(4) ?
N3 C320 C321 C322 -25.2(4) ?
N3 C320 C321 C326 156.9(2) ?
C326 C321 C322 C323 -1.0(3) ?
C320 C321 C322 C323 -178.9(2) ?
C321 C322 C323 C324 0.1(4) ?
C322 C323 C324 C325 0.3(4) ?
C323 C324 C325 C326 0.2(4) ?
C324 C325 C326 C321 -1.1(4) ?
C322 C321 C326 C325 1.5(4) ?
C320 C321 C326 C325 179.4(2) ?
C351 P3 C331 C332 1.2(2) ?
C341 P3 C331 C332 106.7(2) ?
C351 P3 C331 C336 178.64(17) ?
C341 P3 C331 C336 -75.92(19) ?
Pd3 P3 C331 C336 51.60(19) ?
C336 C331 C332 C333 0.5(3) ?
P3 C331 C332 C333 177.86(19) ?
C331 C332 C333 C334 0.2(4) ?
C332 C333 C334 C335 -0.4(4) ?
C333 C334 C335 C336 -0.1(4) ?
C334 C335 C336 C331 0.9(4) ?
C332 C331 C336 C335 -1.0(4) ?
P3 C331 C336 C335 -178.59(19) ?
C351 P3 C341 C346 -50.8(2) ?
C331 P3 C341 C346 -163.4(2) ?
Pd3 P3 C341 C346 74.5(2) ?
C351 P3 C341 C342 126.7(2) ?
C331 P3 C341 C342 14.1(2) ?
C346 C341 C342 C343 -2.5(4) ?
P3 C341 C342 C343 -179.9(2) ?
C341 C342 C343 C344 0.7(4) ?
C342 C343 C344 C345 1.7(4) ?
C343 C344 C345 C346 -2.2(4) ?
C344 C345 C346 C341 0.4(4) ?
C342 C341 C346 C345 1.9(4) ?
P3 C341 C346 C345 179.5(2) ?
C331 P3 C351 C352 56.4(2) ?
C341 P3 C351 C352 -51.9(2) ?
C331 P3 C351 C356 -132.2(2) ?
C341 P3 C351 C356 119.5(2) ?
Pd3 P3 C351 C356 -8.0(2) ?
C356 C351 C352 C353 1.2(4) ?
P3 C351 C352 C353 172.7(2) ?
C351 C352 C353 C354 -1.0(4) ?
C352 C353 C354 C355 0.4(4) ?
C353 C354 C355 C356 0.0(4) ?
C354 C355 C356 C351 0.2(4) ?
C352 C351 C356 C355 -0.8(4) ?
P3 C351 C356 C355 -172.4(2) ?
C401 Pd4 P4 C431 90.78(10) ?
C401 Pd4 P4 C451 -149.67(11) ?
C401 Pd4 P4 C441 -25.74(11) ?
C401 Pd4 N4 C420 113.8(2) ?
I4 Pd4 N4 C420 -72.8(2) ?
C401 Pd4 N4 C411 -72.87(15) ?
I4 Pd4 N4 C411 100.54(13) ?
N4 Pd4 C401 C402 48.20(17) ?
P4 Pd4 C401 C402 -120.04(17) ?
N4 Pd4 C401 C403 -122.63(19) ?
P4 Pd4 C401 C403 69.13(19) ?
C403 C401 C402 C412 168.1(2) ?
Pd4 C401 C402 C412 -3.3(3) ?
C403 C401 C402 C404 -10.1(3) ?
Pd4 C401 C402 C404 178.52(16) ?
C405 O403 C403 O401 6.8(4) ?
C405 O403 C403 C401 -175.1(2) ?
Pd4 C401 C403 O401 -179.8(2) ?
C402 C401 C403 O403 -168.6(2) ?
Pd4 C401 C403 O403 2.2(3) ?
C406 O404 C404 O402 5.6(4) ?
C406 O404 C404 C402 179.5(2) ?
C401 C402 C404 O404 95.6(3) ?
C412 C402 C404 O404 -82.7(2) ?
C420 N4 C411 C416 54.6(3) ?
Pd4 N4 C411 C416 -119.75(19) ?
C420 N4 C411 C412 -129.1(2) ?
Pd4 N4 C411 C412 56.6(2) ?
C416 C411 C412 C413 -2.6(3) ?
N4 C411 C412 C413 -178.87(19) ?
C416 C411 C412 C402 -179.5(2) ?
N4 C411 C412 C402 4.2(3) ?
C401 C402 C412 C413 146.1(2) ?
C404 C402 C412 C413 -35.6(3) ?
C401 C402 C412 C411 -37.2(3) ?
C404 C402 C412 C411 141.2(2) ?
C411 C412 C413 C414 3.1(3) ?
C402 C412 C413 C414 179.9(2) ?
C412 C413 C414 C415 -1.5(4) ?
C412 C402 C404 O402 91.3(3) ?
C413 C414 C415 C416 -0.7(4) ?
C412 C411 C416 C415 0.5(3) ?
N4 C411 C416 C415 176.6(2) ?
C414 C415 C416 C411 1.2(3) ?
C411 N4 C420 C421 178.8(2) ?
Pd4 N4 C420 C421 -8.7(4) ?
N4 C420 C421 C422 -19.1(4) ?
N4 C420 C421 C426 162.6(2) ?
C426 C421 C422 C423 -0.5(4) ?
C420 C421 C422 C423 -178.8(2) ?
C421 C422 C423 C424 0.0(4) ?
C422 C423 C424 C425 0.2(4) ?
C423 C424 C425 C426 0.2(4) ?
C424 C425 C426 C421 -0.7(4) ?
C422 C421 C426 C425 0.8(4) ?
C420 C421 C426 C425 179.2(2) ?
C451 P4 C431 C436 -122.4(2) ?
C441 P4 C431 C436 130.6(2) ?
Pd4 P4 C431 C436 0.6(2) ?
C451 P4 C431 C432 62.9(2) ?
C441 P4 C431 C432 -44.1(2) ?
C436 C431 C432 C433 1.5(4) ?
P4 C431 C432 C433 176.30(19) ?
C431 C432 C433 C434 -1.2(4) ?
C432 C433 C434 C435 0.3(4) ?
C433 C434 C435 C436 0.3(4) ?
C434 C435 C436 C431 -0.1(4) ?
C432 C431 C436 C435 -0.9(4) ?
P4 C431 C436 C435 -175.66(19) ?
C431 P4 C441 C446 -65.50(19) ?
C451 P4 C441 C446 -176.55(17) ?
Pd4 P4 C441 C446 54.8(2) ?
C431 P4 C441 C442 109.9(2) ?
C451 P4 C441 C442 -1.1(2) ?
C446 C441 C442 C443 -0.2(3) ?
P4 C441 C442 C443 -175.67(18) ?
C441 C442 C443 C444 0.2(4) ?
C442 C443 C444 C445 0.1(4) ?
C443 C444 C445 C446 -0.3(4) ?
C444 C445 C446 C441 0.3(3) ?
C442 C441 C446 C445 -0.1(3) ?
P4 C441 C446 C445 175.59(17) ?
C431 P4 C451 C452 6.6(2) ?
C441 P4 C451 C452 112.2(2) ?
C431 P4 C451 C456 -174.09(18) ?
C441 P4 C451 C456 -68.5(2) ?
Pd4 P4 C451 C456 65.92(19) ?
C456 C451 C452 C453 0.5(3) ?
P4 C451 C452 C453 179.79(18) ?
C451 C452 C453 C454 1.8(4) ?
C452 C453 C454 C455 -1.7(4) ?
C453 C454 C455 C456 -0.6(4) ?
C454 C455 C456 C451 2.9(4) ?
C452 C451 C456 C455 -2.8(4) ?
P4 C451 C456 C455 177.85(19) ?
